data_4127636
loop_
_publ_author_name
'Huang, Po-Jung'
'Taniguchi, Kouji'
'Miyasaka, Hitoshi'

_publ_section_title
;
 Bulk Photovoltaic Effect in a Pair of Chiral-Polar Layered
 Perovskite-Type Lead Iodides Altered by Chirality of Organic Cations.
;
_journal_issue 37
_journal_name_full 'Journal of the American Chemical Society'
_journal_page_first 14520
_journal_page_last 14523
_journal_paper_doi 10.1021/jacs.9b06815
_journal_volume 141
_journal_year 2019
_chemical_absolute_configuration 'CHOOSE rm ad rmad syn or unk'
_chemical_formula_moiety 'C57 H102 I21 N9 Pb6'
_chemical_formula_sum 'C57 H102 I21 N9 Pb6'
_chemical_formula_weight 4821.69
_space_group_crystal_system triclinic
_space_group_IT_number 1
_space_group_name_Hall 'P 1'
_space_group_name_H-M_alt 'P 1'
_symmetry_space_group_name_Hall 'P 1'
_symmetry_space_group_name_H-M 'P 1'
_atom_sites_solution_hydrogens geom
_atom_sites_solution_primary direct
_atom_sites_solution_secondary difmap
_cell_angle_alpha 80.2970
_cell_angle_beta 82.6710
_cell_angle_gamma 71.6680
_cell_formula_units_Z 2
_cell_length_a 12.4050
_cell_length_b 19.6581
_cell_length_c 23.3427
_cell_measurement_reflns_used 13235
_cell_measurement_temperature 296
_cell_measurement_theta_max 31.40
_cell_measurement_theta_min 1.77
_cell_volume 5309.202
_computing_cell_refinement 'CrysAlisPro 1.171.38.43 (Rigaku OD, 2015)'
_computing_data_collection 'CrysAlisPro 1.171.38.43 (Rigaku OD, 2015)'
_computing_data_reduction 'CrysAlisPro 1.171.38.43 (Rigaku OD, 2015)'
_computing_molecular_graphics 'CrystalStructure 4.3'
_computing_publication_material 'CrystalStructure 4.3 (Rigaku, 2018)'
_computing_structure_refinement 'SHELXL Version 2014/7 (Sheldrick, 2008)'
_computing_structure_solution 'SHELXS Version 2013/1 (Sheldrick, 2008)'
_diffrn_ambient_temperature 296
_diffrn_detector_area_resol_mean 28.626
_diffrn_measured_fraction_theta_full 0.982
_diffrn_measured_fraction_theta_max 0.980
_diffrn_measurement_device_type 'Rigaku Saturn724'
_diffrn_measurement_method \w
_diffrn_radiation_type 'Mo K\a'
_diffrn_radiation_wavelength 0.71073
_diffrn_reflns_av_R_equivalents 0.0465
_diffrn_reflns_av_unetI/netI 0.0716
_diffrn_reflns_Laue_measured_fraction_full 0.982
_diffrn_reflns_Laue_measured_fraction_max 0.980
_diffrn_reflns_limit_h_max 15
_diffrn_reflns_limit_h_min -15
_diffrn_reflns_limit_k_max 21
_diffrn_reflns_limit_k_min -23
_diffrn_reflns_limit_l_max 23
_diffrn_reflns_limit_l_min -28
_diffrn_reflns_number 37385
_diffrn_reflns_point_group_measured_fraction_full 0.709
_diffrn_reflns_point_group_measured_fraction_max 0.705
_diffrn_reflns_theta_full 25.242
_diffrn_reflns_theta_max 25.499
_diffrn_reflns_theta_min 2.580
_diffrn_standards_number 0
_exptl_absorpt_coefficient_mu 15.638
_exptl_absorpt_correction_T_max 0.767
_exptl_absorpt_correction_T_min 0.420
_exptl_absorpt_correction_type multi-scan
_exptl_absorpt_process_details
;
CrysAlisPro 1.171.38.43 (Rigaku Oxford Diffraction, 2015)
Empirical absorption correction using spherical harmonics,
 implemented in SCALE3 ABSPACK scaling algorithm.
;
_exptl_crystal_colour red
_exptl_crystal_density_diffrn 3.016
_exptl_crystal_density_method 'not measured'
_exptl_crystal_description plate
_exptl_crystal_F_000 4224.00
_exptl_crystal_size_max 0.097
_exptl_crystal_size_mid 0.050
_exptl_crystal_size_min 0.017
_refine_diff_density_max 4.52
_refine_diff_density_min -3.29
_refine_ls_abs_structure_details
;
 Flack x determined using 4376 quotients [(I+)-(I-)]/[(I+)+(I-)]
 (Parsons, Flack and Wagner, Acta Cryst. B69 (2013) 249-259).
;
_refine_ls_abs_structure_Flack 0.145(12)
_refine_ls_extinction_method none
_refine_ls_goodness_of_fit_ref 1.054
_refine_ls_hydrogen_treatment constr
_refine_ls_number_parameters 1923
_refine_ls_number_reflns 27837
_refine_ls_number_restraints 1553
_refine_ls_R_factor_all 0.1073
_refine_ls_R_factor_gt 0.0859
_refine_ls_shift/su_max 0.001
_refine_ls_structure_factor_coef Fsqd
_refine_ls_weighting_details 'w = 1/[\s^2^(Fo^2^)+(0.0810P)^2^+310.0081P] where P=(Fo^2^+2Fc^2^)/3'
_refine_ls_weighting_scheme calc
_refine_ls_wR_factor_gt 0.1996
_refine_ls_wR_factor_ref 0.2164
_reflns_Friedel_coverage 0.438
_reflns_Friedel_fraction_full 0.435
_reflns_Friedel_fraction_max 0.430
_reflns_number_gt 21586
_reflns_number_total 27837
_reflns_threshold_expression F^2^>2.0\s(F^2^)
_cod_data_source_file ja9b06815_si_003.cif
_cod_data_source_block (R)-B-(Me)(PhC2H3)NH3-MeNH3-Pb2I7-n2
_cod_original_cell_volume 5309.2021
_cod_database_code 4127636

loop_
_space_group_symop_id
_space_group_symop_operation_xyz
1 +X,+Y,+Z

loop_
_atom_site_label
_atom_site_type_symbol
_atom_site_fract_x
_atom_site_fract_y
_atom_site_fract_z
_atom_site_U_iso_or_equiv
_atom_site_adp_type
_atom_site_occupancy
_atom_site_site_symmetry_order
_atom_site_calc_flag
_atom_site_refinement_flags_posn
_atom_site_refinement_flags_adp
_atom_site_refinement_flags_occupancy
Pb1 Pb 0.84280(12) 0.83370(8) 1.00015(7) 0.0119(4) Uani 1 1 d . U .
Pb2 Pb 1.34494(12) 0.83590(8) 0.99718(7) 0.0110(4) Uani 1 1 d . . .
Pb3 Pb 0.66183(14) 1.16566(8) 1.00144(7) 0.0097(3) Uani 1 1 d . U .
Pb4 Pb 1.16505(14) 1.16484(9) 0.99964(7) 0.0107(3) Uani 1 1 d . U .
Pb5 Pb 0.48864(14) 0.49604(9) 0.99571(8) 0.0161(4) Uani 1 1 d . . .
Pb6 Pb 0.98972(14) 0.49911(8) 0.99510(8) 0.0138(4) Uani 1 1 d . . .
Pb7 Pb 0.89055(13) 0.87585(9) 0.71647(8) 0.0176(4) Uani 1 1 d . . .
Pb8 Pb 1.38865(13) 0.87867(8) 0.71516(8) 0.0136(4) Uani 1 1 d . . .
Pb9 Pb 0.69376(15) 1.21532(9) 0.71633(8) 0.0184(4) Uani 1 1 d . U .
Pb10 Pb 1.19899(15) 1.21396(9) 0.71331(8) 0.0202(4) Uani 1 1 d . U .
Pb11 Pb 0.53880(15) 1.54720(9) 0.71113(7) 0.0127(4) Uani 1 1 d . U .
Pb12 Pb 1.03843(15) 1.54823(9) 0.71114(8) 0.0127(4) Uani 1 1 d . . .
I1 I 0.8212(3) 0.8281(2) 1.13411(15) 0.0353(9) Uani 1 1 d . U .
I2 I 1.1096(2) 0.79888(15) 0.99855(13) 0.0163(6) Uani 1 1 d . U .
I3 I 0.697(2) 0.9876(14) 0.9927(11) 0.0116(9) Uani 0.1 1 d . U P
I3A I 0.8137(2) 1.00126(16) 0.99385(14) 0.0126(5) Uani 0.9 1 d . U P
I4 I 0.8621(3) 0.66566(17) 1.00240(16) 0.0256(8) Uani 1 1 d . . .
I5 I 0.8611(3) 0.85585(18) 0.85673(14) 0.0189(7) Uani 1 1 d . . .
I6 I 1.3291(5) 0.8103(3) 1.1328(3) 0.0106(12) Uani 0.7 1 d . U P
I6A I 1.3289(14) 0.8309(7) 1.1319(7) 0.018(3) Uani 0.3 1 d . U P
I7 I 1.319(2) 0.9936(14) 0.9926(11) 0.0121(9) Uani 0.1 1 d . U P
I7A I 1.1922(2) 1.00048(16) 0.99269(14) 0.0108(5) Uani 0.9 1 d . U P
I8 I 1.605(2) 0.7960(15) 0.9953(12) 0.0191(17) Uani 0.1 1 d . U P
I8A I 1.5734(3) 0.87631(17) 0.99296(15) 0.0157(7) Uani 0.9 1 d . U P
I9 I 0.6485(3) 1.1424(2) 1.13558(14) 0.0263(9) Uani 0.95 1 d . U P
I9A I 0.620(5) 1.110(4) 1.131(3) 0.025(2) Uani 0.05 1 d . U P
I10 I 0.934(2) 1.1245(14) 0.9957(11) 0.0113(7) Uani 0.1 1 d . U P
I10A I 0.8955(2) 1.20455(16) 0.99163(14) 0.0120(5) Uani 0.9 1 d . U P
I11 I 0.5148(3) 1.33118(17) 1.00048(15) 0.0191(7) Uani 0.95 1 d . U P
I11A I 0.636(5) 1.335(3) 0.989(2) 0.018(2) Uani 0.05 1 d . U P
I12 I 0.4365(3) 1.12210(17) 0.99792(14) 0.0217(7) Uani 1 1 d . U .
I13 I 1.1319(3) 1.14837(16) 1.13457(13) 0.0173(7) Uani 1 1 d . U .
I14 I 0.4508(3) 0.47859(18) 1.13384(14) 0.0270(8) Uani 1 1 d . . .
I15 I 0.761(4) 0.476(2) 0.9877(19) 0.017(3) Uani 0.1 1 d . U P
I15A I 0.7600(4) 0.4562(2) 0.99408(19) 0.0156(9) Uani 0.9 1 d . U P
I16 I 0.265(2) 0.4559(15) 0.9947(12) 0.016(3) Uani 0.1 1 d . U P
I16A I 0.2190(3) 0.53852(17) 0.99877(14) 0.0147(7) Uani 0.9 1 d . U P
I17 I 0.4690(3) 0.66559(16) 0.99630(15) 0.0228(7) Uani 1 1 d . . .
I18 I 0.5122(3) 0.52285(17) 0.85597(14) 0.0153(6) Uani 1 1 d . U .
I19 I 0.9591(3) 0.4530(2) 1.13071(15) 0.0162(8) Uani 0.8 1 d . U P
I19A I 0.9832(14) 0.4908(9) 1.1323(6) 0.0202(19) Uani 0.2 1 d . U P
I20 I 1.0329(17) 0.3231(12) 0.9956(10) 0.0126(16) Uani 0.12 1 d . U P
I20A I 1.1363(3) 0.33310(16) 0.99181(14) 0.0095(6) Uani 0.88 1 d . U P
I21 I 1.0185(3) 0.52326(18) 0.85470(14) 0.0155(6) Uani 1 1 d . . .
I22 I 0.9235(4) 0.9005(2) 0.57939(19) 0.0193(10) Uani 0.95 1 d . U P
I22A I 0.905(8) 0.918(5) 0.571(4) 0.016(6) Uani 0.05 1 d . U P
I23 I 1.164(5) 0.834(3) 0.714(2) 0.022(2) Uani 0.05 1 d . U P
I23A I 1.1201(3) 0.91657(18) 0.71432(15) 0.0212(7) Uani 0.95 1 d . U P
I24 I 0.860(5) 1.039(3) 0.710(3) 0.025(3) Uani 0.05 1 d . U P
I24A I 0.7437(3) 1.04467(17) 0.71693(17) 0.0252(8) Uani 0.95 1 d . U P
I25 I 1.4372(4) 0.8795(3) 0.58098(18) 0.0288(11) Uani 0.8 1 d . U P
I25A I 1.3959(17) 0.9224(13) 0.5767(8) 0.034(3) Uani 0.2 1 d . U P
I26 I 1.3613(3) 0.85533(18) 0.85589(14) 0.0205(7) Uani 1 1 d . . .
I27 I 1.239(6) 1.053(3) 0.710(3) 0.029(3) Uani 0.05 1 d . U P
I27A I 1.3488(3) 1.04736(18) 0.70950(17) 0.0293(8) Uani 0.95 1 d . U P
I28 I 1.660(3) 0.845(2) 0.6990(16) 0.019(3) Uani 0.1 1 d . U P
I28A I 1.6602(3) 0.8338(2) 0.71919(16) 0.0202(9) Uani 0.9 1 d . U P
I29 I 1.534(5) 0.711(3) 0.710(3) 0.0209(17) Uani 0.05 1 d . U P
I29A I 1.4013(3) 0.71192(17) 0.72090(15) 0.0200(7) Uani 0.95 1 d . U P
I30 I 0.7085(4) 1.2419(3) 0.58055(16) 0.0412(10) Uani 0.93 1 d . U P
I30A I 0.781(5) 1.209(3) 0.583(2) 0.039(2) Uani 0.07 1 d . U P
I31 I 0.9667(3) 1.17942(17) 0.71620(16) 0.0272(7) Uani 1 1 d . U .
I32 I 0.6775(3) 1.37965(17) 0.71802(16) 0.0278(7) Uani 1 1 d . U .
I33 I 0.461(3) 1.177(2) 0.717(2) 0.025(3) Uani 0.07 1 d . U P
I33A I 0.4265(3) 1.25616(19) 0.71737(17) 0.0261(8) Uani 0.93 1 d . U P
I34 I 0.6773(6) 1.1907(4) 0.8575(4) 0.0136(11) Uani 0.75 1 d . U P
I34A I 0.6938(18) 1.1815(13) 0.8579(11) 0.013(2) Uani 0.25 1 d . U P
I35 I 1.1934(3) 1.2516(2) 0.57822(17) 0.0200(8) Uani 0.8 1 d . U P
I35A I 1.2653(13) 1.2335(8) 0.5793(6) 0.0179(16) Uani 0.2 1 d . U P
I36 I 1.173(2) 1.3674(15) 0.7203(13) 0.021(2) Uani 0.1 1 d . U P
I36A I 1.0604(3) 1.38108(17) 0.71573(16) 0.0178(7) Uani 0.9 1 d . U P
I37 I 1.1850(3) 1.18933(19) 0.85581(16) 0.0138(6) Uani 0.95 1 d . U P
I37A I 1.151(5) 1.210(4) 0.858(3) 0.0144(9) Uani 0.05 1 d . U P
I38 I 0.5666(3) 1.57424(18) 0.57733(14) 0.0239(7) Uani 1 1 d . . .
I39 I 0.7678(3) 1.58460(19) 0.72195(16) 0.0236(8) Uani 0.9 1 d . U P
I39A I 0.810(3) 1.5031(17) 0.7144(13) 0.0265(17) Uani 0.1 1 d . U P
I40 I 0.3070(3) 1.5074(2) 0.71394(17) 0.0331(8) Uani 1 1 d . U .
I41 I 1.0555(5) 1.5703(3) 0.5769(3) 0.0252(13) Uani 0.88 1 d . U P
I41A I 1.081(4) 1.583(3) 0.580(2) 0.029(6) Uani 0.12 1 d . U P
I42 I 0.910(5) 1.706(3) 0.721(3) 0.021(3) Uani 0.05 1 d . U P
I42A I 1.0295(3) 1.71185(16) 0.71528(16) 0.0216(7) Uani 0.95 1 d . U P
N1 N 0.516(7) 0.949(4) 1.114(3) 0.11(2) Uani 1 1 d . U .
N2 N 1.024(3) 0.928(2) 1.1107(18) 0.037(10) Uani 1 1 d . U .
H2A H 0.9676 0.9171 1.0977 0.045 Uiso 1 1 calc R U .
H2B H 1.0672 0.8881 1.1311 0.045 Uiso 1 1 calc R U .
H2C H 1.0665 0.9427 1.0806 0.045 Uiso 1 1 calc R U .
N3 N 0.676(4) 0.584(3) 1.101(2) 0.058(14) Uani 1 1 d . U .
N4 N 1.222(7) 0.654(5) 1.101(2) 0.13(3) Uani 1 1 d D U .
N5 N 0.872(4) 0.301(3) 1.104(2) 0.059(14) Uani 1 1 d . U .
N6 N 1.260(4) 0.371(3) 1.112(2) 0.058(14) Uani 1 1 d . U .
H6A H 1.2386 0.4085 1.1292 0.070 Uiso 1 1 calc R U .
H6B H 1.2552 0.3748 1.0749 0.070 Uiso 1 1 calc R U .
N7 N 0.657(5) 0.724(3) 0.600(3) 0.076(17) Uani 1 1 d . U .
N8 N 1.225(4) 0.789(3) 0.602(2) 0.063(15) Uani 1 1 d . U .
H8A H 1.1512 0.8017 0.6126 0.075 Uiso 1 1 calc R U .
H8B H 1.2424 0.8254 0.5782 0.075 Uiso 1 1 calc R U .
H8C H 1.2648 0.7776 0.6329 0.075 Uiso 1 1 calc R U .
N9 N 0.608(5) 0.996(3) 0.617(3) 0.079(17) Uani 1 1 d . U .
N10 N 0.970(4) 1.066(3) 0.605(2) 0.052(13) Uani 1 1 d . U .
N11 N 0.293(4) 0.396(3) 1.598(2) 0.049(12) Uani 1 1 d . U .
H11A H 0.2641 0.3691 1.5814 0.058 Uiso 1 1 calc R U .
H11B H 0.2476 0.4419 1.5938 0.058 Uiso 1 1 calc R U .
H11C H 0.2977 0.3798 1.6358 0.058 Uiso 1 1 calc R U .
N12 N 0.901(3) 0.345(2) 1.5992(16) 0.029(9) Uani 1 1 d . U .
H12A H 0.9750 0.3227 1.6018 0.035 Uiso 1 1 calc R U .
H12B H 0.8706 0.3193 1.5820 0.035 Uiso 1 1 calc R U .
H12F H 0.8666 0.3503 1.6348 0.035 Uiso 1 1 calc R U .
N13 N 0.363(5) 0.361(3) 0.858(3) 0.069(16) Uani 1 1 d . U .
N14 N 1.222(5) 0.637(3) 0.842(2) 0.069(15) Uani 1 1 d . U .
N15 N 0.868(10) 1.323(6) 0.856(5) 0.18(4) Uani 1 1 d . U .
N16 N 1.040(8) 1.010(5) 0.848(4) 0.118(19) Uani 1 1 d . U .
N17 N 0.602(8) 1.017(5) 0.868(4) 0.13(3) Uani 1 1 d . U .
N19 N 1.616(6) 0.691(4) 0.843(3) 0.095(15) Uani 1 1 d . U .
C1 C 0.481(5) 0.983(3) 1.151(2) 0.046(6) Uani 1 1 d . U .
H1D H 0.4153 1.0209 1.1361 0.055 Uiso 1 1 calc R U .
H1E H 0.5376 1.0058 1.1540 0.055 Uiso 1 1 calc R U .
C2 C 0.446(5) 0.960(3) 1.208(2) 0.046(5) Uani 1 1 d . U .
C3 C 0.369(5) 1.026(3) 1.251(2) 0.050(7) Uani 1 1 d . U .
H3C H 0.3500 1.0040 1.2890 0.060 Uiso 1 1 calc R U .
H3D H 0.4142 1.0570 1.2539 0.060 Uiso 1 1 calc R U .
H3E H 0.3002 1.0547 1.2331 0.060 Uiso 1 1 calc R U .
C4 C 0.540(5) 0.915(3) 1.242(2) 0.044(4) Uani 1 1 d . U .
C5 C 0.620(4) 0.941(3) 1.262(2) 0.044(5) Uani 1 1 d . U .
H5 H 0.6084 0.9910 1.2557 0.052 Uiso 1 1 calc R U .
C6 C 0.714(5) 0.897(3) 1.288(2) 0.044(5) Uani 1 1 d . U .
H6 H 0.7688 0.9170 1.2960 0.052 Uiso 1 1 calc R U .
C7 C 0.729(5) 0.827(3) 1.304(2) 0.044(5) Uani 1 1 d . U .
H7 H 0.7957 0.7979 1.3207 0.052 Uiso 1 1 calc R U .
C8 C 0.645(4) 0.794(3) 1.296(2) 0.044(5) Uani 1 1 d . U .
H8 H 0.6505 0.7458 1.3101 0.052 Uiso 1 1 calc R U .
C9 C 0.546(5) 0.844(3) 1.262(2) 0.044(5) Uani 1 1 d . U .
H9 H 0.4881 0.8267 1.2546 0.053 Uiso 1 1 calc R U .
C10 C 0.980(4) 0.981(3) 1.146(2) 0.033(5) Uani 1 1 d . U .
H10A H 0.9085 1.0121 1.1308 0.039 Uiso 1 1 calc R U .
H10B H 1.0313 1.0103 1.1407 0.039 Uiso 1 1 calc R U .
C11 C 0.956(4) 0.963(3) 1.210(2) 0.033(4) Uani 1 1 d . U .
H11 H 0.9002 0.9368 1.2109 0.040 Uiso 1 1 calc R U .
C12 C 0.888(4) 1.025(3) 1.239(2) 0.039(6) Uani 1 1 d . U .
H12C H 0.8319 1.0570 1.2141 0.047 Uiso 1 1 calc R U .
H12D H 0.8507 1.0086 1.2748 0.047 Uiso 1 1 calc R U .
H12E H 0.9372 1.0509 1.2475 0.047 Uiso 1 1 calc R U .
C13 C 1.045(4) 0.909(3) 1.241(2) 0.034(4) Uani 1 1 d . U .
C14 C 1.135(4) 0.935(3) 1.256(2) 0.034(4) Uani 1 1 d . U .
H14 H 1.1384 0.9814 1.2411 0.041 Uiso 1 1 calc R U .
C15 C 1.214(4) 0.891(3) 1.291(2) 0.035(4) Uani 1 1 d . U .
H15 H 1.2627 0.9097 1.3054 0.041 Uiso 1 1 calc R U .
C16 C 1.226(4) 0.812(3) 1.307(2) 0.035(4) Uani 1 1 d D U .
H16 H 1.2841 0.7815 1.3294 0.042 Uiso 1 1 calc R U .
C17 C 1.144(3) 0.788(2) 1.2871(18) 0.034(4) Uani 1 1 d D U .
H17 H 1.1488 0.7394 1.2948 0.041 Uiso 1 1 calc R U .
C18 C 1.056(3) 0.836(3) 1.2559(19) 0.034(4) Uani 1 1 d D U .
H18 H 1.0021 0.8186 1.2443 0.040 Uiso 1 1 calc R U .
C19 C 0.660(5) 0.581(3) 1.162(2) 0.051(5) Uani 1 1 d . U .
H19A H 0.6135 0.5494 1.1751 0.061 Uiso 1 1 calc R U .
H19B H 0.7339 0.5574 1.1765 0.061 Uiso 1 1 calc R U .
C20 C 0.613(6) 0.642(3) 1.188(2) 0.051(5) Uani 1 1 d . U .
H20 H 0.5334 0.6610 1.1781 0.061 Uiso 1 1 calc R U .
C21 C 0.669(5) 0.696(3) 1.161(2) 0.051(6) Uani 1 1 d . U .
H21A H 0.7398 0.6859 1.1777 0.061 Uiso 1 1 calc R U .
H21B H 0.6206 0.7430 1.1676 0.061 Uiso 1 1 calc R U .
H21C H 0.6826 0.6934 1.1199 0.061 Uiso 1 1 calc R U .
C22 C 0.608(5) 0.630(3) 1.247(2) 0.050(5) Uani 1 1 d . U .
C23 C 0.505(5) 0.652(3) 1.2857(18) 0.050(5) Uani 1 1 d D U .
H23 H 0.4388 0.6778 1.2679 0.060 Uiso 1 1 calc R U .
C24 C 0.496(5) 0.639(3) 1.3477(18) 0.052(5) Uani 1 1 d D U .
H24 H 0.4261 0.6547 1.3689 0.062 Uiso 1 1 calc R U .
C25 C 0.598(5) 0.600(3) 1.377(2) 0.052(5) Uani 1 1 d . U .
H25 H 0.5940 0.5864 1.4167 0.062 Uiso 1 1 calc R U .
C26 C 0.704(5) 0.583(3) 1.3424(18) 0.051(5) Uani 1 1 d D U .
H26 H 0.7713 0.5615 1.3605 0.061 Uiso 1 1 calc R U .
C27 C 0.707(5) 0.599(3) 1.2809(18) 0.051(5) Uani 1 1 d D U .
H27 H 0.7782 0.5885 1.2603 0.061 Uiso 1 1 calc R U .
C28 C 1.190(5) 0.664(3) 1.165(2) 0.053(6) Uani 1 1 d D U .
H28A H 1.1406 0.7122 1.1685 0.063 Uiso 1 1 calc R U .
H28B H 1.2582 0.6565 1.1846 0.063 Uiso 1 1 calc R U .
C29 C 1.129(5) 0.609(3) 1.196(2) 0.052(5) Uani 1 1 d D U .
H29 H 1.1812 0.5610 1.1906 0.062 Uiso 1 1 calc R U .
C30 C 1.032(5) 0.621(4) 1.159(2) 0.054(6) Uani 1 1 d . U .
C31 C 1.112(4) 0.611(3) 1.254(2) 0.052(5) Uani 1 1 d D U .
C32 C 1.004(4) 0.649(3) 1.280(2) 0.052(5) Uani 1 1 d D U .
H32 H 0.9440 0.6772 1.2580 0.063 Uiso 1 1 calc R U .
C33 C 0.992(5) 0.641(3) 1.347(2) 0.052(5) Uani 1 1 d . U .
H33 H 0.9200 0.6561 1.3660 0.063 Uiso 1 1 calc R U .
C34 C 1.084(5) 0.611(3) 1.381(2) 0.053(6) Uani 1 1 d . U .
H34 H 1.0754 0.6127 1.4206 0.063 Uiso 1 1 calc R U .
C35 C 1.194(5) 0.578(3) 1.353(2) 0.052(5) Uani 1 1 d . U .
H35 H 1.2564 0.5542 1.3747 0.063 Uiso 1 1 calc R U .
C36 C 1.208(5) 0.581(3) 1.287(2) 0.052(5) Uani 1 1 d . U .
H36 H 1.2796 0.5639 1.2679 0.062 Uiso 1 1 calc R U .
C37 C 0.770(4) 0.318(2) 1.147(2) 0.031(5) Uani 1 1 d . U .
H37A H 0.7272 0.3679 1.1372 0.037 Uiso 1 1 calc R U .
H37B H 0.7222 0.2888 1.1419 0.037 Uiso 1 1 calc R U .
C38 C 0.789(4) 0.306(2) 1.208(2) 0.033(4) Uani 1 1 d . U .
H38 H 0.8479 0.3291 1.2100 0.039 Uiso 1 1 calc R U .
C39 C 0.837(4) 0.232(2) 1.237(2) 0.034(6) Uani 1 1 d . U .
H39A H 0.8452 0.2326 1.2772 0.040 Uiso 1 1 calc R U .
H39B H 0.7879 0.2037 1.2342 0.040 Uiso 1 1 calc R U .
H39C H 0.9110 0.2106 1.2179 0.040 Uiso 1 1 calc R U .
C40 C 0.688(4) 0.346(2) 1.247(2) 0.033(4) Uani 1 1 d . U .
C41 C 0.681(4) 0.401(2) 1.268(2) 0.034(4) Uani 1 1 d . U .
H41 H 0.7474 0.4153 1.2642 0.041 Uiso 1 1 calc R U .
C42 C 0.576(4) 0.449(3) 1.298(2) 0.035(4) Uani 1 1 d . U .
H42 H 0.5697 0.4954 1.3042 0.042 Uiso 1 1 calc R U .
C43 C 0.487(4) 0.417(2) 1.318(2) 0.036(4) Uani 1 1 d . U .
H43 H 0.4267 0.4353 1.3444 0.043 Uiso 1 1 calc R U .
C44 C 0.500(4) 0.354(2) 1.292(2) 0.035(4) Uani 1 1 d . U .
H44 H 0.4384 0.3355 1.2976 0.042 Uiso 1 1 calc R U .
C45 C 0.599(4) 0.315(2) 1.258(2) 0.034(4) Uani 1 1 d . U .
H45 H 0.6038 0.2723 1.2447 0.041 Uiso 1 1 calc R U .
C46 C 1.306(4) 0.299(2) 1.1453(18) 0.022(4) Uani 1 1 d . U .
H46A H 1.2601 0.2682 1.1415 0.026 Uiso 1 1 calc R U .
H46B H 1.3833 0.2761 1.1295 0.026 Uiso 1 1 calc R U .
C47 C 1.308(4) 0.304(2) 1.2074(18) 0.024(4) Uani 1 1 d . U .
H47 H 1.3579 0.3333 1.2085 0.028 Uiso 1 1 calc R U .
C48 C 1.370(4) 0.224(2) 1.2415(18) 0.028(6) Uani 1 1 d . U .
H48A H 1.3714 0.2270 1.2820 0.033 Uiso 1 1 calc R U .
H48B H 1.3294 0.1908 1.2377 0.033 Uiso 1 1 calc R U .
H48C H 1.4471 0.2065 1.2246 0.033 Uiso 1 1 calc R U .
C49 C 1.198(3) 0.339(2) 1.2416(18) 0.025(3) Uani 1 1 d D U .
C50 C 1.113(3) 0.304(2) 1.2580(17) 0.025(4) Uani 1 1 d D U .
H50 H 1.1273 0.2587 1.2459 0.030 Uiso 1 1 calc R U .
C51 C 1.012(3) 0.329(2) 1.2899(17) 0.026(4) Uani 1 1 d D U .
H51 H 0.9585 0.3041 1.3007 0.031 Uiso 1 1 calc R U .
C52 C 0.997(3) 0.398(2) 1.3041(17) 0.026(4) Uani 1 1 d D U .
H52 H 0.9285 0.4206 1.3234 0.031 Uiso 1 1 calc R U .
C53 C 1.080(4) 0.434(2) 1.2914(18) 0.027(4) Uani 1 1 d D U .
H53 H 1.0673 0.4769 1.3073 0.032 Uiso 1 1 calc R U .
C54 C 1.179(4) 0.410(2) 1.2561(18) 0.026(4) Uani 1 1 d . U .
H54 H 1.2287 0.4373 1.2430 0.031 Uiso 1 1 calc R U .
C55 C 0.756(5) 0.745(3) 0.566(3) 0.050(5) Uani 1 1 d . U .
H55A H 0.8262 0.7064 0.5743 0.060 Uiso 1 1 calc R U .
H55B H 0.7611 0.7888 0.5774 0.060 Uiso 1 1 calc R U .
C56 C 0.736(5) 0.756(3) 0.501(3) 0.049(5) Uani 1 1 d . U .
H56 H 0.6554 0.7833 0.4986 0.059 Uiso 1 1 calc R U .
C57 C 0.749(5) 0.693(3) 0.474(3) 0.051(6) Uani 1 1 d . U .
H57A H 0.7056 0.6644 0.4973 0.061 Uiso 1 1 calc R U .
H57B H 0.7222 0.7081 0.4359 0.061 Uiso 1 1 calc R U .
H57C H 0.8280 0.6657 0.4713 0.061 Uiso 1 1 calc R U .
C58 C 0.798(3) 0.805(2) 0.470(2) 0.047(5) Uani 1 1 d D U .
C59 C 0.745(4) 0.873(2) 0.448(2) 0.047(5) Uani 1 1 d D U .
H59 H 0.6661 0.8906 0.4522 0.056 Uiso 1 1 calc R U .
C60 C 0.807(4) 0.920(3) 0.418(2) 0.047(5) Uani 1 1 d D U .
H60 H 0.7647 0.9679 0.4090 0.056 Uiso 1 1 calc R U .
C61 C 0.925(4) 0.902(3) 0.399(2) 0.046(5) Uani 1 1 d D U .
H61 H 0.9618 0.9330 0.3767 0.056 Uiso 1 1 calc R U .
C62 C 0.976(5) 0.829(2) 0.421(2) 0.046(5) Uani 1 1 d D U .
H62 H 1.0550 0.8094 0.4151 0.056 Uiso 1 1 calc R U .
C63 C 0.912(4) 0.785(3) 0.451(2) 0.047(5) Uani 1 1 d D U .
H63 H 0.9508 0.7365 0.4597 0.056 Uiso 1 1 calc R U .
C64 C 1.255(4) 0.725(3) 0.570(2) 0.032(4) Uani 1 1 d . U .
H64A H 1.2102 0.6933 0.5871 0.039 Uiso 1 1 calc R U .
H64B H 1.3351 0.6986 0.5719 0.039 Uiso 1 1 calc R U .
C65 C 1.226(4) 0.757(3) 0.504(2) 0.033(4) Uani 1 1 d . U .
H65 H 1.1457 0.7867 0.5049 0.040 Uiso 1 1 calc R U .
C66 C 1.234(4) 0.688(3) 0.477(2) 0.036(5) Uani 1 1 d . U .
H66A H 1.1901 0.6612 0.5021 0.043 Uiso 1 1 calc R U .
H66B H 1.2047 0.7022 0.4393 0.043 Uiso 1 1 calc R U .
H66C H 1.3122 0.6593 0.4733 0.043 Uiso 1 1 calc R U .
C67 C 1.289(4) 0.801(3) 0.469(2) 0.033(4) Uani 1 1 d . U .
C68 C 1.412(4) 0.772(3) 0.460(2) 0.033(4) Uani 1 1 d . U .
H68 H 1.4475 0.7252 0.4770 0.039 Uiso 1 1 calc R U .
C69 C 1.480(4) 0.812(3) 0.424(2) 0.032(4) Uani 1 1 d . U .
H69 H 1.5583 0.7923 0.4160 0.039 Uiso 1 1 calc R U .
C70 C 1.422(4) 0.885(3) 0.404(2) 0.033(4) Uani 1 1 d . U .
H70 H 1.4617 0.9111 0.3771 0.039 Uiso 1 1 calc R U .
C71 C 1.298(4) 0.922(3) 0.422(2) 0.033(4) Uani 1 1 d . U .
H71 H 1.2634 0.9715 0.4109 0.040 Uiso 1 1 calc R U .
C72 C 1.240(4) 0.878(3) 0.455(2) 0.033(4) Uani 1 1 d . U .
H72 H 1.1647 0.8983 0.4692 0.040 Uiso 1 1 calc R U .
C73 C 0.616(5) 1.011(3) 0.553(3) 0.054(6) Uani 1 1 d D U .
H73A H 0.5690 0.9864 0.5396 0.065 Uiso 1 1 calc R U .
H73B H 0.6941 0.9877 0.5397 0.065 Uiso 1 1 calc R U .
C74 C 0.582(5) 1.089(3) 0.525(3) 0.054(5) Uani 1 1 d D U .
C75 C 0.497(5) 1.136(3) 0.555(3) 0.056(7) Uani 1 1 d . U .
H75A H 0.5074 1.1239 0.5958 0.067 Uiso 1 1 calc R U .
H75B H 0.5005 1.1845 0.5421 0.067 Uiso 1 1 calc R U .
H75C H 0.4245 1.1330 0.5478 0.067 Uiso 1 1 calc R U .
C76 C 0.593(5) 1.091(3) 0.460(2) 0.054(5) Uani 1 1 d D U .
C77 C 0.521(5) 1.069(3) 0.431(2) 0.055(5) Uani 1 1 d D U .
H77 H 0.4666 1.0493 0.4519 0.066 Uiso 1 1 calc R U .
C78 C 0.532(5) 1.076(3) 0.369(2) 0.055(5) Uani 1 1 d D U .
H78 H 0.4902 1.0573 0.3498 0.066 Uiso 1 1 calc R U .
C79 C 0.608(4) 1.112(3) 0.338(2) 0.055(5) Uani 1 1 d D U .
H79 H 0.6149 1.1199 0.2970 0.066 Uiso 1 1 calc R U .
C80 C 0.671(5) 1.136(3) 0.372(2) 0.055(5) Uani 1 1 d D U .
H80 H 0.7205 1.1602 0.3508 0.065 Uiso 1 1 calc R U .
C81 C 0.669(5) 1.130(3) 0.433(2) 0.054(5) Uani 1 1 d D U .
H81 H 0.7121 1.1482 0.4527 0.065 Uiso 1 1 calc R U .
C82 C 0.986(6) 1.100(4) 0.545(3) 0.070(6) Uani 1 1 d . U .
H82A H 0.9259 1.1002 0.5215 0.084 Uiso 1 1 calc R U .
H82B H 0.9874 1.1492 0.5434 0.084 Uiso 1 1 calc R U .
C83 C 1.096(5) 1.054(4) 0.524(3) 0.070(5) Uani 1 1 d D U .
H83 H 1.0974 1.0030 0.5289 0.084 Uiso 1 1 calc R U .
C84 C 1.200(5) 1.061(4) 0.547(3) 0.073(7) Uani 1 1 d D U .
H84A H 1.2681 1.0290 0.5308 0.087 Uiso 1 1 calc R U .
H84B H 1.2029 1.1103 0.5365 0.087 Uiso 1 1 calc R U .
H84C H 1.1954 1.0500 0.5888 0.087 Uiso 1 1 calc R U .
C85 C 1.092(5) 1.088(4) 0.456(3) 0.069(5) Uani 1 1 d D U .
C86 C 1.033(5) 1.056(4) 0.426(2) 0.069(5) Uani 1 1 d D U .
H86 H 0.9971 1.0225 0.4459 0.083 Uiso 1 1 calc R U .
C87 C 1.029(5) 1.076(3) 0.365(2) 0.069(5) Uani 1 1 d D U .
H87 H 0.9805 1.0616 0.3452 0.083 Uiso 1 1 calc R U .
C88 C 1.098(5) 1.117(3) 0.335(3) 0.069(5) Uani 1 1 d D U .
H88 H 1.0951 1.1301 0.2947 0.083 Uiso 1 1 calc R U .
C89 C 1.177(6) 1.140(4) 0.367(2) 0.069(5) Uani 1 1 d D U .
H89 H 1.2311 1.1607 0.3469 0.083 Uiso 1 1 calc R U .
C90 C 1.166(5) 1.127(3) 0.428(2) 0.069(5) Uani 1 1 d D U .
H90 H 1.2062 1.1452 0.4502 0.083 Uiso 1 1 calc R U .
C91 C 0.414(5) 0.394(4) 1.568(3) 0.059(7) Uani 1 1 d . U .
H91A H 0.4400 0.4278 1.5843 0.070 Uiso 1 1 calc R U .
H91B H 0.4650 0.3458 1.5797 0.070 Uiso 1 1 calc R U .
C92 C 0.426(6) 0.409(4) 1.506(3) 0.058(6) Uani 1 1 d . U .
H92 H 0.5072 0.3855 1.4977 0.069 Uiso 1 1 calc R U .
C93 C 0.417(5) 0.486(3) 1.479(3) 0.062(8) Uani 1 1 d . U .
H93A H 0.4496 0.5071 1.5041 0.075 Uiso 1 1 calc R U .
H93B H 0.4574 0.4858 1.4416 0.075 Uiso 1 1 calc R U .
H93C H 0.3383 0.5128 1.4760 0.075 Uiso 1 1 calc R U .
C94 C 0.378(4) 0.374(3) 1.470(3) 0.057(6) Uani 1 1 d D U .
C95 C 0.429(5) 0.308(3) 1.450(3) 0.058(6) Uani 1 1 d D U .
H95 H 0.5055 0.2856 1.4560 0.069 Uiso 1 1 calc R U .
C96 C 0.378(5) 0.270(3) 1.421(3) 0.057(6) Uani 1 1 d D U .
H96 H 0.4194 0.2237 1.4133 0.069 Uiso 1 1 calc R U .
C97 C 0.262(5) 0.301(3) 1.401(3) 0.057(6) Uani 1 1 d D U .
H97 H 0.2297 0.2790 1.3788 0.069 Uiso 1 1 calc R U .
C98 C 0.208(5) 0.369(3) 1.420(3) 0.057(6) Uani 1 1 d D U .
H98 H 0.1352 0.3868 1.4069 0.068 Uiso 1 1 calc R U .
C99 C 0.225(4) 0.416(3) 1.452(3) 0.058(6) Uani 1 1 d D U .
H99 H 0.1743 0.4597 1.4614 0.069 Uiso 1 1 calc R U .
C100 C 0.886(5) 0.415(3) 1.566(2) 0.042(5) Uani 1 1 d . U .
H10C H 0.9265 0.4405 1.5827 0.050 Uiso 1 1 calc R U .
H10D H 0.8057 0.4418 1.5689 0.050 Uiso 1 1 calc R U .
C101 C 0.927(5) 0.416(3) 1.500(2) 0.043(4) Uani 1 1 d . U .
H101 H 1.0085 0.3894 1.4973 0.051 Uiso 1 1 calc R U .
C102 C 0.915(5) 0.492(3) 1.471(2) 0.043(6) Uani 1 1 d . U .
H10E H 0.9551 0.5134 1.4920 0.051 Uiso 1 1 calc R U .
H10F H 0.9476 0.4912 1.4316 0.051 Uiso 1 1 calc R U .
H10G H 0.8363 0.5193 1.4718 0.051 Uiso 1 1 calc R U .
C103 C 0.871(4) 0.376(3) 1.472(2) 0.042(4) Uani 1 1 d D U .
C104 C 0.930(5) 0.308(3) 1.452(2) 0.042(4) Uani 1 1 d . U .
H104 H 1.0062 0.2873 1.4604 0.051 Uiso 1 1 calc R U .
C105 C 0.884(4) 0.272(3) 1.422(2) 0.042(4) Uani 1 1 d D U .
H105 H 0.9267 0.2276 1.4115 0.051 Uiso 1 1 calc R U .
C106 C 0.771(4) 0.305(3) 1.408(2) 0.042(4) Uani 1 1 d D U .
H106 H 0.7360 0.2826 1.3869 0.050 Uiso 1 1 calc R U .
C107 C 0.712(5) 0.375(3) 1.427(2) 0.042(4) Uani 1 1 d D U .
H107 H 0.6371 0.3971 1.4175 0.050 Uiso 1 1 calc R U .
C108 C 0.757(4) 0.411(3) 1.459(2) 0.042(4) Uani 1 1 d D U .
H108 H 0.7158 0.4553 1.4704 0.051 Uiso 1 1 calc R U .
C109 C 0.271(6) 0.360(4) 0.838(3) 0.07(2) Uani 1 1 d . U .
C110 C 1.167(5) 0.708(3) 0.859(3) 0.047(14) Uani 1 1 d . U .
C111 C 0.834(4) 1.404(3) 0.843(2) 0.040(13) Uani 1 1 d . U .
C112 C 0.974(9) 1.058(6) 0.858(5) 0.117(19) Uani 1 1 d . U .
C113 C 0.490(6) 1.042(4) 0.842(3) 0.065(18) Uani 1 1 d . U .
C115 C 1.722(8) 0.692(5) 0.866(4) 0.095(15) Uani 1 1 d . U .

loop_
_atom_site_aniso_label
_atom_site_aniso_U_11
_atom_site_aniso_U_22
_atom_site_aniso_U_33
_atom_site_aniso_U_23
_atom_site_aniso_U_13
_atom_site_aniso_U_12
Pb1 0.0087(8) 0.0125(7) 0.0183(9) -0.0068(7) 0.0009(7) -0.0067(6)
Pb2 0.0086(8) 0.0094(8) 0.0174(9) -0.0065(6) 0.0026(7) -0.0050(7)
Pb3 0.0060(5) 0.0104(6) 0.0147(7) -0.0014(6) 0.0008(5) -0.0063(5)
Pb4 0.0063(6) 0.0103(7) 0.0163(7) 0.0005(6) 0.0006(6) -0.0052(6)
Pb5 0.0168(10) 0.0132(9) 0.0167(9) 0.0012(7) -0.0007(7) -0.0042(7)
Pb6 0.0229(10) 0.0062(8) 0.0125(9) 0.0001(6) -0.0042(7) -0.0043(7)
Pb7 0.0104(8) 0.0208(10) 0.0244(10) -0.0108(8) 0.0003(7) -0.0053(7)
Pb8 0.0094(8) 0.0110(9) 0.0209(9) -0.0069(7) -0.0008(7) -0.0016(7)
Pb9 0.0260(10) 0.0113(8) 0.0155(9) -0.0032(7) 0.0021(8) -0.0029(8)
Pb10 0.0246(10) 0.0169(9) 0.0170(7) -0.0012(7) 0.0007(8) -0.0047(8)
Pb11 0.0083(7) 0.0131(7) 0.0161(9) -0.0018(7) -0.0043(6) -0.0014(6)
Pb12 0.0107(7) 0.0132(8) 0.0164(9) -0.0011(7) -0.0059(6) -0.0051(6)
I1 0.0350(16) 0.0474(18) 0.0233(15) -0.0043(13) 0.0025(13) -0.0143(14)
I2 0.0111(9) 0.0177(11) 0.0232(11) -0.0027(8) -0.0035(8) -0.0081(8)
I3 0.0125(13) 0.0111(10) 0.0131(17) -0.0021(12) -0.0012(12) -0.0059(9)
I3A 0.0116(9) 0.0093(7) 0.0175(11) -0.0014(8) -0.0010(8) -0.0044(7)
I4 0.0272(16) 0.0088(15) 0.043(2) -0.0103(14) 0.0031(14) -0.0070(13)
I5 0.0225(16) 0.0226(17) 0.0095(15) -0.0020(12) -0.0013(12) -0.0036(13)
I6 0.0106(17) 0.009(2) 0.0119(18) -0.0042(17) 0.0028(13) -0.0032(17)
I6A 0.018(3) 0.018(4) 0.016(3) -0.001(2) -0.001(2) -0.004(2)
I7 0.0112(10) 0.0126(11) 0.0126(14) -0.0027(10) -0.0007(12) -0.0032(9)
I7A 0.0115(8) 0.0090(8) 0.0134(10) -0.0031(7) -0.0011(8) -0.0043(7)
I8 0.019(2) 0.0191(15) 0.019(2) -0.0022(12) -0.0013(12) -0.0059(12)
I8A 0.0101(10) 0.0186(11) 0.0204(11) 0.0024(9) -0.0008(8) -0.0098(9)
I9 0.0119(16) 0.049(3) 0.0141(17) -0.0030(16) -0.0019(13) -0.0036(16)
I9A 0.009(5) 0.049(5) 0.013(5) -0.003(5) -0.003(5) -0.002(4)
I10 0.0089(8) 0.0134(11) 0.0134(15) -0.0024(11) -0.0029(10) -0.0050(7)
I10A 0.0060(7) 0.0144(8) 0.0190(10) -0.0024(8) -0.0046(7) -0.0066(6)
I11 0.0196(11) 0.0147(11) 0.0233(11) -0.0051(9) 0.0030(9) -0.0059(9)
I11A 0.0184(19) 0.018(3) 0.018(3) -0.0025(12) -0.0015(12) -0.0055(15)
I12 0.0135(10) 0.0269(11) 0.0279(11) -0.0048(9) -0.0011(8) -0.0102(9)
I13 0.0270(14) 0.0138(13) 0.0145(13) -0.0036(11) 0.0007(11) -0.0108(11)
I14 0.0341(19) 0.0264(18) 0.0189(17) -0.0020(14) -0.0035(14) -0.0070(15)
I15 0.013(5) 0.016(5) 0.020(5) 0.002(5) 0.000(5) -0.005(5)
I15A 0.0128(11) 0.0162(14) 0.0181(13) -0.0007(10) -0.0011(9) -0.0055(10)
I16 0.013(5) 0.016(3) 0.017(5) 0.003(4) -0.002(5) -0.004(4)
I16A 0.0100(14) 0.0164(16) 0.0179(17) 0.0007(13) -0.0045(12) -0.0044(12)
I17 0.0303(16) 0.0042(14) 0.0292(18) 0.0004(12) -0.0011(13) -0.0005(12)
I18 0.0179(15) 0.0171(15) 0.0107(14) 0.0005(11) -0.0028(11) -0.0055(12)
I19 0.0201(17) 0.025(2) 0.0078(16) 0.0044(15) -0.0030(13) -0.0158(16)
I19A 0.037(4) 0.023(4) 0.007(4) 0.000(4) -0.003(4) -0.018(3)
I20 0.0119(16) 0.013(2) 0.013(2) -0.0012(12) -0.0009(12) -0.0044(13)
I20A 0.0099(10) 0.0058(10) 0.0127(11) -0.0005(8) -0.0022(8) -0.0021(8)
I21 0.0138(13) 0.0236(16) 0.0080(14) -0.0012(12) -0.0015(11) -0.0041(12)
I22 0.0181(17) 0.028(2) 0.0157(17) -0.0017(14) -0.0032(13) -0.0125(15)
I22A 0.016(6) 0.016(6) 0.016(6) -0.003(3) -0.001(2) -0.005(3)
I23 0.021(2) 0.0221(18) 0.021(2) -0.0028(13) -0.0018(13) -0.0066(12)
I23A 0.0163(11) 0.0230(11) 0.0274(12) -0.0045(9) -0.0035(9) -0.0090(9)
I24 0.026(3) 0.010(5) 0.039(5) -0.013(5) -0.003(5) -0.002(5)
I24A 0.0264(17) 0.0099(16) 0.040(2) -0.0101(14) -0.0021(15) -0.0028(13)
I25 0.022(2) 0.063(4) 0.0077(18) -0.012(2) 0.0041(17) -0.020(2)
I25A 0.030(5) 0.065(5) 0.009(4) -0.013(5) 0.004(4) -0.014(4)
I26 0.0300(17) 0.0221(17) 0.0116(15) -0.0020(12) 0.0002(13) -0.0117(14)
I27 0.034(3) 0.007(5) 0.039(5) 0.002(5) 0.002(5) 0.000(5)
I27A 0.0346(18) 0.0070(16) 0.040(2) 0.0024(14) 0.0036(16) -0.0023(14)
I28 0.019(3) 0.019(3) 0.019(3) -0.0024(13) -0.0015(12) -0.0059(14)
I28A 0.0166(12) 0.0227(12) 0.0221(13) -0.0008(10) -0.0043(10) -0.0071(9)
I29 0.0211(16) 0.021(2) 0.021(2) -0.0031(12) -0.0018(12) -0.0061(13)
I29A 0.0219(11) 0.0156(11) 0.0237(11) -0.0046(9) -0.0019(9) -0.0063(9)
I30 0.044(2) 0.077(3) 0.0128(12) -0.0038(15) 0.0026(14) -0.035(2)
I30A 0.043(4) 0.068(5) 0.0178(19) -0.014(3) 0.010(2) -0.036(4)
I31 0.0253(11) 0.0175(14) 0.0391(18) -0.0050(14) -0.0040(13) -0.0056(10)
I32 0.0218(12) 0.0113(10) 0.0482(19) -0.0026(12) 0.0036(14) -0.0055(9)
I33 0.019(5) 0.024(3) 0.033(5) -0.009(5) -0.001(5) -0.006(5)
I33A 0.0190(16) 0.0241(18) 0.037(2) -0.0090(15) -0.0018(14) -0.0064(14)
I34 0.0137(16) 0.0135(16) 0.0124(14) -0.0008(10) 0.0000(11) -0.0035(12)
I34A 0.013(3) 0.013(3) 0.013(3) -0.0014(12) -0.0007(12) -0.0036(13)
I35 0.0179(12) 0.0227(12) 0.0183(12) -0.0020(9) -0.0009(9) -0.0053(10)
I35A 0.0176(15) 0.018(2) 0.018(2) -0.0020(12) -0.0017(12) -0.0059(11)
I36 0.018(3) 0.008(5) 0.031(5) -0.004(5) -0.004(5) 0.003(5)
I36A 0.0184(15) 0.0040(15) 0.0288(19) -0.0038(13) -0.0047(13) 0.0015(12)
I37 0.0145(10) 0.0130(10) 0.0145(7) -0.0017(7) -0.0007(7) -0.0053(8)
I37A 0.0142(14) 0.0134(13) 0.0156(9) -0.0005(9) -0.0012(9) -0.0048(9)
I38 0.0327(18) 0.0288(18) 0.0176(16) -0.0039(13) -0.0026(13) -0.0189(15)
I39 0.0173(11) 0.0282(12) 0.0286(12) -0.0065(9) -0.0049(9) -0.0090(9)
I39A 0.026(2) 0.0268(17) 0.027(2) -0.0038(12) -0.0024(12) -0.0078(12)
I40 0.0116(11) 0.041(2) 0.050(2) -0.0048(17) -0.0043(14) -0.0137(11)
I41 0.039(3) 0.028(3) 0.0071(18) 0.0008(17) -0.005(2) -0.0069(19)
I41A 0.034(11) 0.031(10) 0.015(9) -0.001(9) -0.005(9) 0.000(9)
I42 0.024(3) 0.006(5) 0.034(5) -0.001(5) -0.008(5) -0.004(4)
I42A 0.0244(16) 0.0058(14) 0.0359(19) -0.0017(13) -0.0079(14) -0.0046(13)
N1 0.11(2) 0.11(2) 0.11(2) -0.016(4) -0.009(3) -0.034(8)
N2 0.037(10) 0.038(10) 0.037(10) -0.005(3) -0.003(3) -0.011(4)
N3 0.058(14) 0.058(14) 0.058(14) -0.008(3) -0.005(3) -0.017(5)
N4 0.13(3) 0.13(3) 0.13(3) -0.018(5) -0.011(3) -0.040(9)
N5 0.059(14) 0.059(14) 0.059(14) -0.008(3) -0.005(3) -0.018(5)
N6 0.058(14) 0.058(14) 0.058(14) -0.008(3) -0.005(3) -0.017(5)
N7 0.076(17) 0.076(17) 0.076(17) -0.011(3) -0.006(3) -0.023(6)
N8 0.063(15) 0.063(15) 0.063(15) -0.008(3) -0.005(3) -0.019(5)
N9 0.079(17) 0.079(17) 0.079(17) -0.011(3) -0.006(3) -0.024(6)
N10 0.051(13) 0.052(13) 0.052(13) -0.007(3) -0.004(3) -0.015(4)
N11 0.049(12) 0.049(12) 0.049(12) -0.007(3) -0.004(3) -0.015(4)
N12 0.029(9) 0.028(9) 0.029(9) -0.003(3) -0.002(3) -0.009(4)
N13 0.069(16) 0.069(16) 0.068(16) -0.009(3) -0.006(3) -0.021(5)
N14 0.069(16) 0.068(16) 0.069(16) -0.009(3) -0.006(3) -0.021(5)
N15 0.18(4) 0.18(4) 0.18(4) -0.025(6) -0.015(4) -0.055(12)
N16 0.118(19) 0.118(19) 0.117(19) -0.016(4) -0.010(3) -0.035(6)
N17 0.13(3) 0.13(3) 0.13(3) -0.018(5) -0.010(3) -0.040(9)
N19 0.095(15) 0.094(15) 0.095(15) -0.013(3) -0.007(3) -0.028(5)
C1 0.046(10) 0.045(11) 0.037(10) 0.003(9) -0.016(8) 0.000(9)
C2 0.046(9) 0.044(10) 0.037(10) 0.002(8) -0.015(8) 0.000(8)
C3 0.051(12) 0.048(12) 0.038(12) 0.000(10) -0.018(11) 0.005(9)
C4 0.045(9) 0.043(9) 0.035(10) 0.002(8) -0.014(7) -0.001(7)
C5 0.045(9) 0.043(9) 0.035(10) 0.001(8) -0.012(8) -0.001(7)
C6 0.045(9) 0.043(9) 0.035(10) 0.000(9) -0.013(8) -0.001(8)
C7 0.045(9) 0.042(9) 0.035(10) -0.001(9) -0.013(8) 0.000(8)
C8 0.046(9) 0.042(9) 0.035(10) 0.001(8) -0.013(8) 0.000(7)
C9 0.046(9) 0.042(9) 0.035(10) 0.001(8) -0.014(8) -0.001(7)
C10 0.025(9) 0.058(10) 0.021(8) -0.007(8) 0.003(7) -0.023(8)
C11 0.028(8) 0.058(9) 0.021(9) -0.007(8) 0.002(6) -0.022(7)
C12 0.035(11) 0.062(11) 0.022(10) -0.008(9) 0.003(10) -0.017(8)
C13 0.028(7) 0.058(9) 0.021(8) -0.008(7) 0.002(6) -0.022(7)
C14 0.028(8) 0.060(9) 0.021(9) -0.007(8) 0.002(6) -0.022(7)
C15 0.027(8) 0.061(9) 0.021(9) -0.007(8) 0.003(6) -0.022(7)
C16 0.028(8) 0.060(9) 0.021(9) -0.007(8) 0.003(7) -0.021(7)
C17 0.029(8) 0.059(9) 0.020(9) -0.007(8) 0.003(7) -0.021(7)
C18 0.028(8) 0.058(9) 0.020(9) -0.007(8) 0.003(6) -0.022(7)
C19 0.076(12) 0.058(11) 0.033(9) -0.024(9) 0.000(9) -0.034(10)
C20 0.076(11) 0.058(11) 0.032(8) -0.023(8) 0.001(8) -0.033(10)
C21 0.078(14) 0.056(12) 0.032(11) -0.023(10) 0.003(11) -0.032(11)
C22 0.075(11) 0.058(11) 0.032(8) -0.023(8) 0.001(8) -0.034(10)
C23 0.075(11) 0.058(12) 0.032(8) -0.022(9) 0.001(8) -0.034(10)
C24 0.075(11) 0.060(12) 0.033(8) -0.021(9) 0.002(8) -0.033(10)
C25 0.075(11) 0.060(12) 0.032(8) -0.020(9) 0.002(8) -0.033(10)
C26 0.075(11) 0.060(12) 0.032(8) -0.020(9) 0.001(8) -0.034(10)
C27 0.075(11) 0.060(12) 0.032(8) -0.021(9) 0.001(8) -0.035(10)
C28 0.053(10) 0.085(15) 0.020(9) 0.000(10) -0.001(8) -0.025(10)
C29 0.052(10) 0.085(14) 0.020(8) -0.002(9) -0.001(7) -0.025(9)
C30 0.054(11) 0.089(16) 0.021(9) -0.003(12) -0.003(8) -0.026(11)
C31 0.052(9) 0.085(14) 0.020(8) -0.002(9) 0.000(7) -0.025(9)
C32 0.052(9) 0.085(14) 0.020(8) -0.003(9) -0.001(7) -0.025(10)
C33 0.052(10) 0.085(14) 0.020(8) -0.002(10) 0.000(7) -0.024(10)
C34 0.053(10) 0.085(15) 0.020(8) -0.001(10) 0.000(7) -0.024(10)
C35 0.052(10) 0.085(14) 0.019(8) -0.001(10) 0.000(7) -0.024(10)
C36 0.052(9) 0.085(14) 0.019(8) -0.002(9) 0.000(7) -0.026(10)
C37 0.043(10) 0.009(9) 0.040(9) 0.000(8) -0.009(8) -0.006(8)
C38 0.044(9) 0.011(8) 0.040(9) 0.001(7) -0.009(8) -0.004(7)
C39 0.046(12) 0.011(9) 0.041(11) 0.001(8) -0.011(11) -0.004(8)
C40 0.044(9) 0.013(7) 0.039(9) 0.001(6) -0.010(7) -0.003(6)
C41 0.046(9) 0.013(7) 0.039(10) 0.001(7) -0.009(8) -0.003(6)
C42 0.047(9) 0.014(8) 0.040(10) 0.000(7) -0.009(8) -0.002(6)
C43 0.046(9) 0.015(8) 0.040(10) 0.001(7) -0.008(8) -0.002(7)
C44 0.045(9) 0.015(8) 0.040(10) 0.002(7) -0.008(8) -0.003(7)
C45 0.045(9) 0.013(8) 0.040(10) 0.002(7) -0.009(8) -0.003(6)
C46 0.033(9) 0.028(9) 0.013(8) 0.002(7) -0.003(7) -0.021(8)
C47 0.035(8) 0.029(8) 0.012(8) 0.002(7) -0.002(6) -0.019(7)
C48 0.040(11) 0.031(10) 0.013(10) 0.001(8) -0.003(10) -0.014(8)
C49 0.036(8) 0.030(8) 0.012(7) 0.003(6) -0.003(6) -0.017(6)
C50 0.034(8) 0.031(8) 0.011(8) 0.004(7) -0.002(6) -0.016(6)
C51 0.035(8) 0.032(8) 0.011(8) 0.004(7) -0.002(7) -0.015(7)
C52 0.037(8) 0.031(8) 0.011(8) 0.004(7) -0.002(7) -0.014(7)
C53 0.038(8) 0.031(8) 0.012(8) 0.004(7) -0.002(7) -0.015(6)
C54 0.037(8) 0.030(8) 0.012(8) 0.003(7) -0.003(7) -0.016(6)
C55 0.036(10) 0.051(10) 0.056(11) -0.013(9) 0.000(9) -0.002(9)
C56 0.037(9) 0.050(9) 0.055(11) -0.016(8) 0.002(9) -0.003(7)
C57 0.041(12) 0.050(11) 0.056(13) -0.016(10) 0.008(12) -0.007(9)
C58 0.035(8) 0.049(9) 0.053(11) -0.017(8) 0.001(8) -0.003(7)
C59 0.035(8) 0.049(9) 0.052(11) -0.017(9) 0.001(9) -0.003(7)
C60 0.035(9) 0.049(9) 0.053(11) -0.018(9) 0.001(9) -0.003(7)
C61 0.035(9) 0.049(9) 0.052(11) -0.019(9) 0.000(9) -0.003(7)
C62 0.035(8) 0.049(10) 0.052(11) -0.019(9) 0.000(9) -0.003(7)
C63 0.035(8) 0.049(9) 0.052(11) -0.018(9) 0.000(9) -0.003(7)
C64 0.032(5) 0.032(5) 0.032(5) -0.0045(14) -0.0026(13) -0.0098(18)
C65 0.036(5) 0.034(5) 0.031(5) -0.006(3) -0.003(4) -0.011(4)
C66 0.042(10) 0.034(8) 0.032(8) -0.006(6) -0.001(9) -0.013(7)
C67 0.037(5) 0.035(6) 0.030(6) -0.006(4) -0.003(5) -0.012(5)
C68 0.037(5) 0.034(6) 0.029(7) -0.007(5) -0.002(6) -0.013(5)
C69 0.038(6) 0.034(7) 0.029(7) -0.008(6) -0.003(6) -0.014(5)
C70 0.038(7) 0.034(7) 0.029(7) -0.008(6) -0.003(6) -0.014(6)
C71 0.038(7) 0.034(6) 0.030(7) -0.008(6) -0.003(6) -0.014(5)
C72 0.038(6) 0.034(6) 0.029(7) -0.007(5) -0.003(6) -0.013(5)
C73 0.055(9) 0.052(8) 0.054(6) -0.008(5) -0.005(6) -0.014(7)
C74 0.056(7) 0.052(7) 0.054(5) -0.008(4) -0.004(4) -0.014(5)
C75 0.058(11) 0.051(9) 0.056(8) -0.006(9) -0.001(9) -0.014(9)
C76 0.055(6) 0.053(6) 0.054(5) -0.007(4) -0.004(3) -0.016(3)
C77 0.055(5) 0.055(5) 0.055(5) -0.0074(13) -0.0042(12) -0.0163(18)
C78 0.055(5) 0.055(5) 0.055(5) -0.0076(13) -0.0044(11) -0.0165(17)
C79 0.055(5) 0.055(5) 0.055(5) -0.0075(13) -0.0044(12) -0.0163(18)
C80 0.055(6) 0.054(6) 0.055(5) -0.007(4) -0.004(3) -0.016(3)
C81 0.055(6) 0.054(6) 0.055(5) -0.008(4) -0.004(4) -0.016(3)
C82 0.074(11) 0.072(13) 0.075(10) -0.025(11) 0.017(9) -0.038(9)
C83 0.074(11) 0.072(13) 0.075(10) -0.026(10) 0.016(9) -0.038(9)
C84 0.075(11) 0.075(15) 0.078(12) -0.027(13) 0.013(10) -0.036(10)
C85 0.074(10) 0.071(12) 0.074(10) -0.026(9) 0.016(8) -0.039(8)
C86 0.073(11) 0.071(12) 0.075(10) -0.026(10) 0.016(9) -0.039(8)
C87 0.074(11) 0.071(12) 0.075(10) -0.026(10) 0.016(9) -0.039(8)
C88 0.074(11) 0.071(13) 0.074(10) -0.026(10) 0.016(9) -0.039(8)
C89 0.074(11) 0.070(12) 0.075(10) -0.026(10) 0.016(9) -0.039(8)
C90 0.074(10) 0.071(12) 0.075(10) -0.026(10) 0.016(9) -0.039(8)
C91 0.056(9) 0.059(9) 0.060(10) -0.008(8) 0.000(8) -0.018(8)
C92 0.057(8) 0.058(8) 0.059(8) -0.007(7) -0.002(7) -0.019(7)
C93 0.062(12) 0.061(12) 0.061(12) -0.005(11) -0.006(11) -0.017(11)
C94 0.057(7) 0.057(7) 0.058(7) -0.008(5) -0.003(5) -0.019(5)
C95 0.057(7) 0.058(7) 0.058(7) -0.008(4) -0.003(4) -0.017(5)
C96 0.057(6) 0.057(6) 0.057(6) -0.0078(14) -0.0045(13) -0.017(2)
C97 0.057(6) 0.057(6) 0.057(6) -0.0077(14) -0.0045(13) -0.017(2)
C98 0.057(6) 0.057(6) 0.057(6) -0.0078(14) -0.0044(13) -0.017(2)
C99 0.058(7) 0.057(7) 0.058(7) -0.007(4) -0.003(4) -0.017(5)
C100 0.046(10) 0.039(10) 0.037(9) 0.000(8) 0.016(8) -0.020(9)
C101 0.047(9) 0.041(9) 0.036(9) 0.002(7) 0.015(8) -0.019(7)
C102 0.050(12) 0.039(10) 0.035(12) 0.002(9) 0.010(11) -0.018(9)
C103 0.048(9) 0.041(8) 0.035(9) 0.002(7) 0.016(7) -0.020(7)
C104 0.049(9) 0.041(9) 0.034(10) 0.002(7) 0.016(7) -0.020(7)
C105 0.049(9) 0.042(9) 0.033(10) 0.002(7) 0.016(8) -0.021(7)
C106 0.049(9) 0.042(9) 0.033(10) 0.003(7) 0.017(8) -0.022(7)
C107 0.048(9) 0.042(9) 0.033(10) 0.003(7) 0.016(7) -0.021(7)
C108 0.048(9) 0.042(9) 0.034(10) 0.002(7) 0.015(7) -0.020(7)
C109 0.07(2) 0.07(2) 0.07(2) -0.010(4) -0.005(3) -0.021(6)
C110 0.047(15) 0.047(15) 0.047(15) -0.007(3) -0.004(3) -0.014(5)
C111 0.040(13) 0.040(13) 0.040(13) -0.005(3) -0.003(3) -0.012(5)
C112 0.117(19) 0.117(19) 0.117(19) -0.016(4) -0.009(3) -0.035(6)
C113 0.065(18) 0.065(18) 0.064(18) -0.009(4) -0.006(3) -0.019(6)
C115 0.095(15) 0.095(15) 0.095(15) -0.013(3) -0.008(3) -0.028(5)

loop_
_atom_type_symbol
_atom_type_description
_atom_type_scat_dispersion_real
_atom_type_scat_dispersion_imag
_atom_type_scat_source
C C 0.0033 0.0016
;
International Tables for Crystallography
(Vol. C, Tables 4.2.6.8 and 6.1.1.4)
;
H H 0.0000 0.0000
;
International Tables for Crystallography
(Vol. C, Table 6.1.1.4)
;
I I -0.4742 1.8119
;
International Tables for Crystallography
(Vol. C, Tables 4.2.6.8 and 6.1.1.4)
;
N N 0.0061 0.0033
;
International Tables for Crystallography
(Vol. C, Tables 4.2.6.8 and 6.1.1.4)
;
Pb Pb -3.3944 10.1111
;
International Tables for Crystallography
(Vol. C, Tables 4.2.6.8 and 6.1.1.4)
;

loop_
_geom_angle_atom_site_label_1
_geom_angle_atom_site_label_2
_geom_angle_atom_site_label_3
_geom_angle
_geom_angle_site_symmetry_1
_geom_angle_site_symmetry_3
I3 Pb1 I1 88.1(5) . .
I3 Pb1 I2 118.9(5) . .
I1 Pb1 I2 90.13(10) . .
I3 Pb1 I3A 28.9(5) . .
I1 Pb1 I3A 86.45(10) . .
I2 Pb1 I3A 90.00(8) . .
I3 Pb1 I8A 58.9(5) . 1_455
I1 Pb1 I8A 93.25(10) . 1_455
I2 Pb1 I8A 175.85(11) . 1_455
I3A Pb1 I8A 87.81(9) . 1_455
I3 Pb1 I4 148.7(5) . .
I1 Pb1 I4 95.25(11) . .
I2 Pb1 I4 92.27(9) . .
I3A Pb1 I4 177.16(11) . .
I8A Pb1 I4 89.82(9) 1_455 .
I3 Pb1 I8 85.5(7) . 1_455
I1 Pb1 I8 95.0(5) . 1_455
I2 Pb1 I8 155.2(5) . 1_455
I3A Pb1 I8 114.5(5) . 1_455
I8A Pb1 I8 26.7(5) 1_455 1_455
I4 Pb1 I8 63.1(5) . 1_455
I3 Pb1 I5 87.1(5) . .
I1 Pb1 I5 174.73(11) . .
I2 Pb1 I5 90.27(9) . .
I3A Pb1 I5 88.30(9) . .
I8A Pb1 I5 86.15(9) 1_455 .
I4 Pb1 I5 89.98(10) . .
I8 Pb1 I5 86.8(5) 1_455 .
I7 Pb2 I8 91.8(7) . .
I7 Pb2 I6 92.7(5) . .
I8 Pb2 I6 89.7(5) . .
I7 Pb2 I6A 85.4(5) . .
I8 Pb2 I6A 89.2(6) . .
I6 Pb2 I6A 7.4(3) . .
I7 Pb2 I8A 64.1(5) . .
I8 Pb2 I8A 27.7(5) . .
I6 Pb2 I8A 91.08(13) . .
I6A Pb2 I8A 87.2(3) . .
I7 Pb2 I7A 28.5(5) . .
I8 Pb2 I7A 120.3(5) . .
I6 Pb2 I7A 92.99(12) . .
I6A Pb2 I7A 86.9(3) . .
I8A Pb2 I7A 92.62(9) . .
I7 Pb2 I17 158.9(5) . 1_655
I8 Pb2 I17 67.2(5) . 1_655
I6 Pb2 I17 89.32(13) . 1_655
I6A Pb2 I17 95.9(3) . 1_655
I8A Pb2 I17 94.91(10) . 1_655
I7A Pb2 I17 172.08(10) . 1_655
I7 Pb2 I2 114.6(5) . .
I8 Pb2 I2 153.5(5) . .
I6 Pb2 I2 90.14(13) . .
I6A Pb2 I2 93.8(3) . .
I8A Pb2 I2 178.28(11) . .
I7A Pb2 I2 86.10(8) . .
I17 Pb2 I2 86.32(9) 1_655 .
I7 Pb2 I26 89.8(5) . .
I8 Pb2 I26 90.5(5) . .
I6 Pb2 I26 177.47(13) . .
I6A Pb2 I26 175.1(3) . .
I8A Pb2 I26 90.27(10) . .
I7A Pb2 I26 89.09(9) . .
I17 Pb2 I26 88.44(9) 1_655 .
I2 Pb2 I26 88.56(9) . .
I9A Pb3 I9 16.0(14) . .
I9A Pb3 I12 79.7(12) . .
I9 Pb3 I12 93.05(10) . .
I9A Pb3 I11 99.7(13) . .
I9 Pb3 I11 91.00(10) . .
I12 Pb3 I11 90.39(9) . .
I9A Pb3 I10A 105.3(12) . .
I9 Pb3 I10A 92.42(10) . .
I12 Pb3 I10A 174.00(11) . .
I11 Pb3 I10A 91.97(9) . .
I9A Pb3 I11A 108.7(18) . .
I9 Pb3 I11A 94.8(10) . .
I12 Pb3 I11A 117.3(10) . .
I11 Pb3 I11A 27.5(10) . .
I10A Pb3 I11A 64.6(10) . .
I9A Pb3 I10 98.0(12) . .
I9 Pb3 I10 90.7(5) . .
I12 Pb3 I10 150.6(5) . .
I11 Pb3 I10 118.8(5) . .
I10A Pb3 I10 26.8(5) . .
I11A Pb3 I10 91.4(11) . .
I9A Pb3 I3A 83.9(13) . .
I9 Pb3 I3A 92.49(10) . .
I12 Pb3 I3A 90.21(9) . .
I11 Pb3 I3A 176.43(11) . .
I10A Pb3 I3A 87.09(9) . .
I11A Pb3 I3A 151.0(10) . .
I10 Pb3 I3A 60.4(5) . .
I9A Pb3 I34A 163.3(15) . .
I9 Pb3 I34A 175.9(4) . .
I12 Pb3 I34A 89.0(4) . .
I11 Pb3 I34A 92.5(4) . .
I10A Pb3 I34A 85.4(4) . .
I11A Pb3 I34A 87.4(11) . .
I10 Pb3 I34A 85.8(6) . .
I3A Pb3 I34A 83.9(4) . .
I9A Pb3 I34 164.2(14) . .
I9 Pb3 I34 179.71(16) . .
I12 Pb3 I34 87.24(15) . .
I11 Pb3 I34 89.03(14) . .
I10A Pb3 I34 87.29(15) . .
I11A Pb3 I34 85.1(10) . .
I10 Pb3 I34 89.1(5) . .
I3A Pb3 I34 87.48(14) . .
I34A Pb3 I34 3.9(5) . .
I9A Pb3 I3 79.8(15) . .
I9 Pb3 I3 93.5(4) . .
I12 Pb3 I3 63.4(4) . .
I11 Pb3 I3 153.6(4) . .
I10A Pb3 I3 113.8(4) . .
I11A Pb3 I3 171.6(11) . .
I10 Pb3 I3 87.2(6) . .
I3A Pb3 I3 26.8(4) . .
I34A Pb3 I3 84.2(6) . .
I34 Pb3 I3 86.6(5) . .
I20 Pb4 I13 89.2(4) 1_565 .
I20 Pb4 I7A 153.9(4) 1_565 .
I13 Pb4 I7A 94.57(9) . .
I20 Pb4 I20A 24.9(4) 1_565 1_565
I13 Pb4 I20A 91.50(9) . 1_565
I7A Pb4 I20A 173.84(11) . 1_565
I20 Pb4 I12 117.4(4) 1_565 1_655
I13 Pb4 I12 93.24(9) . 1_655
I7A Pb4 I12 88.21(9) . 1_655
I20A Pb4 I12 92.52(9) 1_565 1_655
I20 Pb4 I10A 64.2(4) 1_565 .
I13 Pb4 I10A 90.79(9) . .
I7A Pb4 I10A 89.98(9) . .
I20A Pb4 I10A 88.87(9) 1_565 .
I12 Pb4 I10A 175.69(11) 1_655 .
I20 Pb4 I10 90.8(6) 1_565 .
I13 Pb4 I10 90.1(5) . .
I7A Pb4 I10 63.5(5) . .
I20A Pb4 I10 115.5(5) 1_565 .
I12 Pb4 I10 151.7(5) 1_655 .
I10A Pb4 I10 26.7(5) . .
I20 Pb4 I37A 80.3(12) 1_565 .
I13 Pb4 I37A 168.2(11) . .
I7A Pb4 I37A 92.7(12) . .
I20A Pb4 I37A 81.2(12) 1_565 .
I12 Pb4 I37A 96.3(11) 1_655 .
I10A Pb4 I37A 79.9(11) . .
I10 Pb4 I37A 84.7(12) . .
I20 Pb4 I37 88.1(4) 1_565 .
I13 Pb4 I37 176.59(10) . .
I7A Pb4 I37 87.05(9) . .
I20A Pb4 I37 86.83(9) 1_565 .
I12 Pb4 I37 89.80(9) 1_655 .
I10A Pb4 I37 86.20(9) . .
I10 Pb4 I37 87.9(5) . .
I37A Pb4 I37 8.5(11) . .
I20 Pb4 I7 175.2(6) 1_565 .
I13 Pb4 I7 95.4(4) . .
I7A Pb4 I7 27.2(4) . .
I20A Pb4 I7 152.9(4) 1_565 .
I12 Pb4 I7 61.0(4) 1_655 .
I10A Pb4 I7 117.1(4) . .
I10 Pb4 I7 90.6(6) . .
I37A Pb4 I7 95.3(12) . .
I37 Pb4 I7 87.4(4) . .
I16 Pb5 I11 63.5(5) . 1_545
I16 Pb5 I11A 91.1(11) . 1_545
I11 Pb5 I11A 28.0(10) 1_545 1_545
I16 Pb5 I14 88.0(5) . .
I11 Pb5 I14 89.31(10) 1_545 .
I11A Pb5 I14 95.4(10) 1_545 .
I16 Pb5 I16A 28.7(5) . .
I11 Pb5 I16A 92.05(9) 1_545 .
I11A Pb5 I16A 119.7(10) 1_545 .
I14 Pb5 I16A 85.34(10) . .
I16 Pb5 I15A 152.5(5) . .
I11 Pb5 I15A 89.06(10) 1_545 .
I11A Pb5 I15A 61.4(10) 1_545 .
I14 Pb5 I15A 94.04(11) . .
I16A Pb5 I15A 178.72(12) . .
I16 Pb5 I18 90.5(5) . .
I11 Pb5 I18 93.19(9) 1_545 .
I11A Pb5 I18 88.1(10) 1_545 .
I14 Pb5 I18 176.21(10) . .
I16A Pb5 I18 91.72(9) . .
I15A Pb5 I18 88.85(10) . .
I16 Pb5 I15 158.8(9) . .
I11 Pb5 I15 95.7(7) 1_545 .
I11A Pb5 I15 67.9(12) 1_545 .
I14 Pb5 I15 96.4(8) . .
I16A Pb5 I15 172.0(7) . .
I15A Pb5 I15 7.1(7) . .
I18 Pb5 I15 86.2(8) . .
I16 Pb5 I17 118.3(5) . .
I11 Pb5 I17 177.17(12) 1_545 .
I11A Pb5 I17 150.6(10) 1_545 .
I14 Pb5 I17 88.57(10) . .
I16A Pb5 I17 89.65(9) . .
I15A Pb5 I17 89.22(10) . .
I18 Pb5 I17 89.03(9) . .
I15 Pb5 I17 82.6(7) . .
I15 Pb6 I19 87.3(8) . .
I15 Pb6 I19A 98.9(9) . .
I19 Pb6 I19A 16.2(3) . .
I15 Pb6 I4 89.0(8) . .
I19 Pb6 I4 93.97(11) . .
I19A Pb6 I4 82.9(3) . .
I15 Pb6 I16A 174.7(7) . 1_655
I19 Pb6 I16A 94.97(10) . 1_655
I19A Pb6 I16A 82.4(3) . 1_655
I4 Pb6 I16A 86.02(9) . 1_655
I15 Pb6 I20A 95.6(8) . .
I19 Pb6 I20A 84.86(10) . .
I19A Pb6 I20A 95.0(3) . .
I4 Pb6 I20A 175.22(11) . .
I16A Pb6 I20A 89.47(9) 1_655 .
I15 Pb6 I15A 6.6(8) . .
I19 Pb6 I15A 83.84(11) . .
I19A Pb6 I15A 96.5(3) . .
I4 Pb6 I15A 94.83(10) . .
I16A Pb6 I15A 178.58(12) 1_655 .
I20A Pb6 I15A 89.65(10) . .
I15 Pb6 I21 88.4(8) . .
I19 Pb6 I21 171.60(10) . .
I19A Pb6 I21 171.6(3) . .
I4 Pb6 I21 93.16(10) . .
I16A Pb6 I21 89.95(9) 1_655 .
I20A Pb6 I21 88.39(9) . .
I15A Pb6 I21 91.14(11) . .
I15 Pb6 I16 156.9(9) . 1_655
I19 Pb6 I16 92.8(5) . 1_655
I19A Pb6 I16 86.6(6) . 1_655
I4 Pb6 I16 114.0(5) . 1_655
I16A Pb6 I16 28.0(5) 1_655 1_655
I20A Pb6 I16 61.5(5) . 1_655
I15A Pb6 I16 151.1(5) . 1_655
I21 Pb6 I16 88.3(5) . 1_655
I15 Pb6 I20 72.0(8) . .
I19 Pb6 I20 81.2(4) . .
I19A Pb6 I20 95.6(5) . .
I4 Pb6 I20 160.6(4) . .
I16A Pb6 I20 113.1(4) 1_655 .
I20A Pb6 I20 23.7(4) . .
I15A Pb6 I20 66.0(4) . .
I21 Pb6 I20 90.6(4) . .
I16 Pb6 I20 85.1(6) 1_655 .
I24 Pb7 I42A 155.5(11) . 1_545
I24 Pb7 I22 86.1(12) . .
I42A Pb7 I22 89.36(11) 1_545 .
I24 Pb7 I23A 65.0(11) . .
I42A Pb7 I23A 90.71(9) 1_545 .
I22 Pb7 I23A 86.30(11) . .
I24 Pb7 I28 112.3(13) . 1_455
I42A Pb7 I28 91.4(7) 1_545 1_455
I22 Pb7 I28 85.6(6) . 1_455
I23A Pb7 I28 171.6(6) . 1_455
I24 Pb7 I28A 115.3(11) . 1_455
I42A Pb7 I28A 88.98(10) 1_545 1_455
I22 Pb7 I28A 93.93(12) . 1_455
I23A Pb7 I28A 179.61(13) . 1_455
I28 Pb7 I28A 8.7(6) 1_455 1_455
I24 Pb7 I5 91.9(12) . .
I42A Pb7 I5 91.99(10) 1_545 .
I22 Pb7 I5 177.70(12) . .
I23A Pb7 I5 91.82(10) . .
I28 Pb7 I5 96.2(6) 1_455 .
I28A Pb7 I5 87.96(10) 1_455 .
I24 Pb7 I23 92.8(15) . .
I42A Pb7 I23 62.9(10) 1_545 .
I22 Pb7 I23 86.5(10) . .
I23A Pb7 I23 27.9(10) . .
I28 Pb7 I23 153.1(12) 1_455 .
I28A Pb7 I23 151.8(10) 1_455 .
I5 Pb7 I23 92.4(10) . .
I24 Pb7 I24A 25.3(11) . .
I42A Pb7 I24A 179.07(11) 1_545 .
I22 Pb7 I24A 90.37(11) . .
I23A Pb7 I24A 90.16(10) . .
I28 Pb7 I24A 87.7(7) 1_455 .
I28A Pb7 I24A 90.15(10) 1_455 .
I5 Pb7 I24A 88.31(10) . .
I23 Pb7 I24A 118.0(10) . .
I24 Pb7 I42 177.1(15) . 1_545
I42A Pb7 I42 27.2(10) 1_545 1_545
I22 Pb7 I42 93.1(11) . 1_545
I23A Pb7 I42 117.8(10) . 1_545
I28 Pb7 I42 64.9(12) 1_455 1_545
I28A Pb7 I42 61.9(10) 1_455 1_545
I5 Pb7 I42 88.9(11) . 1_545
I23 Pb7 I42 90.0(14) . 1_545
I24A Pb7 I42 152.0(10) . 1_545
I24 Pb7 I22A 82(2) . .
I42A Pb7 I22A 94.9(16) 1_545 .
I22 Pb7 I22A 5.8(16) . .
I23A Pb7 I22A 87.6(17) . .
I28 Pb7 I22A 84.1(18) 1_455 .
I28A Pb7 I22A 92.6(17) 1_455 .
I5 Pb7 I22A 173.1(16) . .
I23 Pb7 I22A 90(2) . .
I24A Pb7 I22A 84.8(16) . .
I42 Pb7 I22A 97(2) 1_545 .
I25 Pb8 I27A 94.46(13) . .
I25 Pb8 I23A 95.05(11) . .
I27A Pb8 I23A 86.83(10) . .
I25 Pb8 I23 91.3(10) . .
I27A Pb8 I23 114.8(11) . .
I23A Pb8 I23 28.0(11) . .
I25 Pb8 I28 78.0(7) . .
I27A Pb8 I28 92.5(7) . .
I23A Pb8 I28 173.0(6) . .
I23 Pb8 I28 151.5(13) . .
I25 Pb8 I25A 15.1(4) . .
I27A Pb8 I25A 81.1(4) . .
I23A Pb8 I25A 87.2(4) . .
I23 Pb8 I25A 90.5(11) . .
I28 Pb8 I25A 85.8(7) . .
I25 Pb8 I28A 86.01(11) . .
I27A Pb8 I28A 95.28(11) . .
I23A Pb8 I28A 177.56(11) . .
I23 Pb8 I28A 149.9(11) . .
I28 Pb8 I28A 8.7(6) . .
I25A Pb8 I28A 94.3(4) . .
I25 Pb8 I29A 86.09(12) . .
I27A Pb8 I29A 174.16(11) . .
I23A Pb8 I29A 87.33(9) . .
I23 Pb8 I29A 59.3(11) . .
I28 Pb8 I29A 93.3(7) . .
I25A Pb8 I29A 98.6(4) . .
I28A Pb8 I29A 90.56(10) . .
I25 Pb8 I26 172.13(13) . .
I27A Pb8 I26 92.38(10) . .
I23A Pb8 I26 89.19(10) . .
I23 Pb8 I26 89.3(10) . .
I28 Pb8 I26 97.8(6) . .
I25A Pb8 I26 172.8(4) . .
I28A Pb8 I26 89.50(10) . .
I29A Pb8 I26 87.50(9) . .
I25 Pb8 I29 79.7(10) . .
I27A Pb8 I29 156.6(10) . .
I23A Pb8 I29 116.1(10) . .
I23 Pb8 I29 88.1(14) . .
I28 Pb8 I29 64.2(12) . .
I25A Pb8 I29 94.7(11) . .
I28A Pb8 I29 61.9(10) . .
I29A Pb8 I29 29.2(10) . .
I26 Pb8 I29 92.5(10) . .
I25 Pb8 I27 96.2(12) . .
I27A Pb8 I27 23.4(11) . .
I23A Pb8 I27 63.4(12) . .
I23 Pb8 I27 91.4(16) . .
I28 Pb8 I27 115.8(13) . .
I25A Pb8 I27 81.1(12) . .
I28A Pb8 I27 118.7(12) . .
I29A Pb8 I27 150.7(12) . .
I26 Pb8 I27 91.6(12) . .
I29 Pb8 I27 175.8(16) . .
I30 Pb9 I33A 89.12(12) . .
I30 Pb9 I30A 17.0(11) . .
I33A Pb9 I30A 104.3(11) . .
I30 Pb9 I32 89.78(12) . .
I33A Pb9 I32 90.89(10) . .
I30A Pb9 I32 97.0(11) . .
I30 Pb9 I33 89.5(8) . .
I33A Pb9 I33 26.9(8) . .
I30A Pb9 I33 99.6(12) . .
I32 Pb9 I33 117.7(8) . .
I30 Pb9 I24A 91.32(12) . .
I33A Pb9 I24A 96.27(10) . .
I30A Pb9 I24A 82.3(11) . .
I32 Pb9 I24A 172.77(11) . .
I33 Pb9 I24A 69.4(8) . .
I30 Pb9 I31 91.23(11) . .
I33A Pb9 I31 177.89(11) . .
I30A Pb9 I31 76.3(10) . .
I32 Pb9 I31 87.03(9) . .
I33 Pb9 I31 155.2(8) . .
I24A Pb9 I31 85.80(9) . .
I30 Pb9 I34 179.00(17) . .
I33A Pb9 I34 90.73(15) . .
I30A Pb9 I34 163.6(12) . .
I32 Pb9 I34 89.24(16) . .
I33 Pb9 I34 90.8(8) . .
I24A Pb9 I34 89.67(16) . .
I31 Pb9 I34 88.88(14) . .
I30 Pb9 I34A 176.6(4) . .
I33A Pb9 I34A 94.0(4) . .
I30A Pb9 I34A 159.7(12) . .
I32 Pb9 I34A 91.5(4) . .
I33 Pb9 I34A 92.7(9) . .
I24A Pb9 I34A 87.1(4) . .
I31 Pb9 I34A 85.7(4) . .
I34 Pb9 I34A 4.0(5) . .
I36 Pb10 I27 176.5(14) . .
I36 Pb10 I33 89.8(10) . 1_655
I27 Pb10 I33 87.0(15) . 1_655
I36 Pb10 I35 89.1(6) . .
I27 Pb10 I35 92.9(13) . .
I33 Pb10 I35 97.0(8) 1_655 .
I36 Pb10 I35A 91.9(7) . .
I27 Pb10 I35A 89.2(13) . .
I33 Pb10 I35A 81.5(9) 1_655 .
I35 Pb10 I35A 15.7(3) . .
I36 Pb10 I31 114.2(5) . .
I27 Pb10 I31 68.9(12) . .
I33 Pb10 I31 155.7(8) 1_655 .
I35 Pb10 I31 87.92(11) . .
I35A Pb10 I31 100.8(3) . .
I36 Pb10 I33A 62.8(5) . 1_655
I27 Pb10 I33A 114.1(12) . 1_655
I33 Pb10 I33A 27.0(8) 1_655 1_655
I35 Pb10 I33A 94.63(11) . 1_655
I35A Pb10 I33A 82.2(3) . 1_655
I31 Pb10 I33A 175.95(12) . 1_655
I36 Pb10 I36A 25.0(5) . .
I27 Pb10 I36A 158.2(12) . .
I33 Pb10 I36A 114.7(8) 1_655 .
I35 Pb10 I36A 85.09(11) . .
I35A Pb10 I36A 94.2(3) . .
I31 Pb10 I36A 89.37(9) . .
I33A Pb10 I36A 87.72(10) 1_655 .
I36 Pb10 I27A 152.7(5) . .
I27 Pb10 I27A 24.2(12) . .
I33 Pb10 I27A 62.9(8) 1_655 .
I35 Pb10 I27A 94.48(11) . .
I35A Pb10 I27A 84.9(3) . .
I31 Pb10 I27A 93.07(10) . .
I33A Pb10 I27A 89.87(10) 1_655 .
I36A Pb10 I27A 177.50(11) . .
I36 Pb10 I37 86.7(6) . .
I27 Pb10 I37 91.5(13) . .
I33 Pb10 I37 86.7(8) 1_655 .
I35 Pb10 I37 174.40(11) . .
I35A Pb10 I37 168.2(3) . .
I31 Pb10 I37 90.45(10) . .
I33A Pb10 I37 86.71(10) 1_655 .
I36A Pb10 I37 89.53(10) . .
I27A Pb10 I37 90.96(10) . .
I36 Pb10 I37A 81.2(13) . .
I27 Pb10 I37A 97.4(17) . .
I33 Pb10 I37A 92.9(14) 1_655 .
I35 Pb10 I37A 166.1(11) . .
I35A Pb10 I37A 171.2(12) . .
I31 Pb10 I37A 87.0(11) . .
I33A Pb10 I37A 89.8(11) 1_655 .
I36A Pb10 I37A 81.9(11) . .
I27A Pb10 I37A 98.7(11) . .
I37 Pb10 I37A 8.3(11) . .
I38 Pb11 I29A 92.98(10) . 1_465
I38 Pb11 I32 93.86(10) . .
I29A Pb11 I32 173.07(12) 1_465 .
I38 Pb11 I29 87.5(10) . 1_465
I29A Pb11 I29 29.5(10) 1_465 1_465
I32 Pb11 I29 149.9(10) . 1_465
I38 Pb11 I40 93.58(10) . .
I29A Pb11 I40 91.19(10) 1_465 .
I32 Pb11 I40 89.49(10) . .
I29 Pb11 I40 120.5(10) 1_465 .
I38 Pb11 I39 92.02(10) . .
I29A Pb11 I39 88.40(10) 1_465 .
I32 Pb11 I39 90.25(10) . .
I29 Pb11 I39 59.6(10) 1_465 .
I40 Pb11 I39 174.40(12) . .
I38 Pb11 I39A 89.7(6) . .
I29A Pb11 I39A 116.5(6) 1_465 .
I32 Pb11 I39A 62.5(6) . .
I29 Pb11 I39A 87.4(11) 1_465 .
I40 Pb11 I39A 152.0(6) . .
I39 Pb11 I39A 28.1(6) . .
I38 Pb11 I18 177.96(9) . 1_565
I29A Pb11 I18 85.73(9) 1_465 1_565
I32 Pb11 I18 87.40(10) . 1_565
I29 Pb11 I18 90.7(10) 1_465 1_565
I40 Pb11 I18 88.03(10) . 1_565
I39 Pb11 I18 86.36(9) . 1_565
I39A Pb11 I18 89.5(6) . 1_565
I42 Pb12 I41A 91.2(15) . .
I42 Pb12 I41 94.5(12) . .
I41A Pb12 I41 9.1(8) . .
I42 Pb12 I40 114.7(11) . 1_655
I41A Pb12 I40 85.7(9) . 1_655
I41 Pb12 I40 92.03(14) . 1_655
I42 Pb12 I39 65.7(11) . .
I41A Pb12 I39 100.0(9) . .
I41 Pb12 I39 93.58(13) . .
I40 Pb12 I39 174.34(12) 1_655 .
I42 Pb12 I36A 154.6(11) . .
I41A Pb12 I36A 97.9(9) . .
I41 Pb12 I36A 91.43(13) . .
I40 Pb12 I36A 89.79(10) 1_655 .
I39 Pb12 I36A 89.28(10) . .
I42 Pb12 I42A 27.8(11) . .
I41A Pb12 I42A 85.4(9) . .
I41 Pb12 I42A 92.20(13) . .
I40 Pb12 I42A 87.09(10) 1_655 .
I39 Pb12 I42A 93.48(10) . .
I36A Pb12 I42A 175.29(12) . .
I42 Pb12 I39A 93.8(12) . .
I41A Pb12 I39A 99.0(10) . .
I41 Pb12 I39A 90.3(6) . .
I40 Pb12 I39A 151.2(6) 1_655 .
I39 Pb12 I39A 28.1(6) . .
I36A Pb12 I39A 61.4(6) . .
I42A Pb12 I39A 121.5(6) . .
I42 Pb12 I21 85.9(12) . 1_565
I41A Pb12 I21 171.6(8) . 1_565
I41 Pb12 I21 179.32(12) . 1_565
I40 Pb12 I21 88.35(10) 1_655 1_565
I39 Pb12 I21 86.04(9) . 1_565
I36A Pb12 I21 88.01(10) . 1_565
I42A Pb12 I21 88.38(10) . 1_565
I39A Pb12 I21 89.1(6) . 1_565
I42 Pb12 I36 171.9(13) . .
I41A Pb12 I36 96.8(11) . .
I41 Pb12 I36 93.5(5) . .
I40 Pb12 I36 66.5(5) 1_655 .
I39 Pb12 I36 112.4(5) . .
I36A Pb12 I36 23.4(5) . .
I42A Pb12 I36 153.1(5) . .
I39A Pb12 I36 84.7(7) . .
I21 Pb12 I36 86.2(5) 1_565 .
Pb1 I2 Pb2 155.72(11) . .
I3A I3 Pb1 82.5(10) . .
I3A I3 I8A 146.5(14) . 1_455
Pb1 I3 I8A 64.1(5) . 1_455
I3A I3 Pb3 68.9(9) . .
Pb1 I3 Pb3 150.7(8) . .
I8A I3 Pb3 144.4(8) 1_455 .
I3 I3A Pb1 68.6(9) . .
I3 I3A Pb3 84.3(9) . .
Pb1 I3A Pb3 152.20(11) . .
Pb6 I4 Pb1 155.82(12) . .
Pb7 I5 Pb1 177.58(12) . .
I7A I7 Pb2 82.5(10) . .
I7A I7 Pb4 70.7(9) . .
Pb2 I7 Pb4 152.8(8) . .
I7 I7A Pb4 82.1(10) . .
I7 I7A Pb2 68.9(10) . .
Pb4 I7A Pb2 150.62(11) . .
I8A I8 Pb2 79.4(11) . .
I8A I8 Pb1 73.9(10) . 1_655
Pb2 I8 Pb1 153.0(10) . 1_655
I8 I8A I3 136.5(11) . 1_655
I8 I8A Pb2 72.9(10) . .
I3 I8A Pb2 150.5(5) 1_655 .
I8 I8A Pb1 79.4(10) . 1_655
I3 I8A Pb1 57.0(5) 1_655 1_655
Pb2 I8A Pb1 152.06(12) . 1_655
I9A I9 Pb3 82(4) . .
I9 I9A Pb3 82(4) . .
I10A I10 Pb3 76.3(9) . .
I10A I10 Pb4 76.1(9) . .
Pb3 I10 Pb4 151.8(9) . .
I10 I10A Pb3 76.9(9) . .
I10 I10A Pb4 77.2(9) . .
Pb3 I10A Pb4 153.48(12) . .
I11A I11 Pb5 76(2) . 1_565
I11A I11 Pb3 77(2) . .
Pb5 I11 Pb3 152.82(12) 1_565 .
I11 I11A Pb5 76(2) . 1_565
I11 I11A Pb3 76(2) . .
Pb5 I11A Pb3 151(2) 1_565 .
Pb3 I12 Pb4 150.39(12) . 1_455
Pb6 I15 Pb5 163.3(15) . .
Pb5 I15A Pb6 152.02(14) . .
I16A I16 Pb5 77.8(10) . .
I16A I16 Pb6 73.8(9) . 1_455
Pb5 I16 Pb6 151.6(10) . 1_455
I16 I16A Pb5 73.5(9) . .
I16 I16A Pb6 78.2(9) . 1_455
Pb5 I16A Pb6 151.68(12) . 1_455
Pb2 I17 Pb5 157.08(12) 1_455 .
Pb5 I18 Pb11 178.89(12) . 1_545
I19A I19 Pb6 83.2(10) . .
I19 I19A Pb6 80.6(10) . .
I20A I20 Pb4 84.7(10) . 1_545
I20A I20 Pb6 73.1(9) . .
Pb4 I20 Pb6 157.5(7) 1_545 .
I20 I20A Pb4 70.5(9) . 1_545
I20 I20A Pb6 83.2(9) . .
Pb4 I20A Pb6 153.53(11) 1_545 .
Pb6 I21 Pb12 177.96(11) . 1_545
I23A I23 Pb8 76(2) . .
I23A I23 Pb7 75(2) . .
Pb8 I23 Pb7 151(2) . .
I23 I23A Pb8 76(2) . .
I23 I23A Pb7 77(2) . .
Pb8 I23A Pb7 153.48(13) . .
I24A I24 Pb7 84(2) . .
I24 I24A Pb9 88(2) . .
I24 I24A Pb7 71(2) . .
Pb9 I24A Pb7 158.38(13) . .
I25A I25 Pb8 88.4(13) . .
I25 I25A Pb8 76.5(13) . .
Pb8 I26 Pb2 176.84(12) . .
I27A I27 Pb10 85(3) . .
I27A I27 Pb8 72(2) . .
Pb10 I27 Pb8 156(2) . .
I27 I27A Pb8 85(2) . .
I27 I27A Pb10 71(2) . .
Pb8 I27A Pb10 155.38(14) . .
Pb8 I28 Pb7 152.4(13) . 1_655
Pb7 I28A Pb8 151.01(15) 1_655 .
I29A I29 Pb11 75(2) . 1_645
I29A I29 Pb8 75(2) . .
Pb11 I29 Pb8 149.3(18) 1_645 .
I29 I29A Pb11 76(2) . 1_645
I29 I29A Pb8 76(2) . .
Pb11 I29A Pb8 151.82(12) 1_645 .
I30A I30 Pb9 85(3) . .
I30 I30A Pb9 78(3) . .
Pb10 I31 Pb9 156.38(12) . .
Pb9 I32 Pb11 152.05(13) . .
I33A I33 Pb10 79.8(16) . 1_455
I33A I33 Pb9 74.8(15) . .
Pb10 I33 Pb9 154.6(15) 1_455 .
I33 I33A Pb9 78.3(15) . .
I33 I33A Pb10 73.1(15) . 1_455
Pb9 I33A Pb10 151.39(13) . 1_455
Pb9 I34 Pb3 179.7(3) . .
Pb9 I34A Pb3 172.3(8) . .
I35A I35 Pb10 82.3(11) . .
I35 I35A Pb10 82.0(11) . .
I36A I36 Pb10 87.4(13) . .
I36A I36 Pb12 69.7(11) . .
Pb10 I36 Pb12 156.6(10) . .
I36 I36A Pb12 86.9(12) . .
I36 I36A Pb10 67.7(12) . .
Pb12 I36A Pb10 154.07(12) . .
Pb10 I37 Pb4 178.79(12) . .
Pb4 I37A Pb10 164(2) . .
I39A I39 Pb12 76.7(11) . .
I39A I39 Pb11 76.3(11) . .
Pb12 I39 Pb11 152.33(13) . .
I39 I39A Pb11 75.6(11) . .
I39 I39A Pb12 75.2(11) . .
Pb11 I39A Pb12 150.2(11) . .
Pb12 I40 Pb11 152.96(14) 1_455 .
I42A I42 Pb12 82(2) . .
I42A I42 Pb7 72.2(19) . 1_565
Pb12 I42 Pb7 154(2) . 1_565
I42 I42A Pb7 81(2) . 1_565
I42 I42A Pb12 70(2) . .
Pb7 I42A Pb12 150.43(12) 1_565 .
C10 N2 H2A 109.5 . .
C10 N2 H2B 109.5 . .
H2A N2 H2B 109.5 . .
C10 N2 H2C 109.5 . .
H2A N2 H2C 109.5 . .
H2B N2 H2C 109.5 . .
C46 N6 H6A 120.0 . .
C46 N6 H6B 120.0 . .
H6A N6 H6B 120.0 . .
C64 N8 H8A 109.5 . .
C64 N8 H8B 109.5 . .
H8A N8 H8B 109.5 . .
C64 N8 H8C 109.5 . .
H8A N8 H8C 109.5 . .
H8B N8 H8C 109.5 . .
C91 N11 H11A 109.5 . .
C91 N11 H11B 109.5 . .
H11A N11 H11B 109.5 . .
C91 N11 H11C 109.5 . .
H11A N11 H11C 109.5 . .
H11B N11 H11C 109.5 . .
C100 N12 H12A 109.5 . .
C100 N12 H12B 109.5 . .
H12A N12 H12B 109.5 . .
C100 N12 H12F 109.5 . .
H12A N12 H12F 109.5 . .
H12B N12 H12F 109.5 . .
N1 C1 C2 128(7) . .
N1 C1 H1D 105.4 . .
C2 C1 H1D 105.4 . .
N1 C1 H1E 105.4 . .
C2 C1 H1E 105.4 . .
H1D C1 H1E 106.0 . .
C1 C2 C4 113(5) . .
C1 C2 C3 117(5) . .
C4 C2 C3 105(4) . .
C2 C3 H3C 109.5 . .
C2 C3 H3D 109.5 . .
H3C C3 H3D 109.5 . .
C2 C3 H3E 109.5 . .
H3C C3 H3E 109.5 . .
H3D C3 H3E 109.5 . .
C9 C4 C5 117(5) . .
C9 C4 C2 119(5) . .
C5 C4 C2 124(5) . .
C6 C5 C4 123(5) . .
C6 C5 H5 118.6 . .
C4 C5 H5 118.6 . .
C7 C6 C5 122(6) . .
C7 C6 H6 119.1 . .
C5 C6 H6 119.1 . .
C6 C7 C8 122(5) . .
C6 C7 H7 119.2 . .
C8 C7 H7 119.2 . .
C7 C8 C9 115(5) . .
C7 C8 H8 122.7 . .
C9 C8 H8 122.7 . .
C4 C9 C8 121(5) . .
C4 C9 H9 119.5 . .
C8 C9 H9 119.5 . .
N2 C10 C11 121(5) . .
N2 C10 H10A 107.1 . .
C11 C10 H10A 107.1 . .
N2 C10 H10B 107.1 . .
C11 C10 H10B 107.1 . .
H10A C10 H10B 106.8 . .
C13 C11 C12 117(4) . .
C13 C11 C10 117(4) . .
C12 C11 C10 114(5) . .
C13 C11 H11 101.3 . .
C12 C11 H11 101.3 . .
C10 C11 H11 101.3 . .
C11 C12 H12C 109.5 . .
C11 C12 H12D 109.5 . .
H12C C12 H12D 109.5 . .
C11 C12 H12E 109.5 . .
H12C C12 H12E 109.5 . .
H12D C12 H12E 109.5 . .
C18 C13 C11 126(4) . .
C18 C13 C14 118(4) . .
C11 C13 C14 115(5) . .
C15 C14 C13 119(5) . .
C15 C14 H14 120.6 . .
C13 C14 H14 120.6 . .
C14 C15 C16 123(4) . .
C14 C15 H15 118.4 . .
C16 C15 H15 118.4 . .
C17 C16 C15 115(4) . .
C17 C16 H16 122.3 . .
C15 C16 H16 122.3 . .
C18 C17 C16 121(4) . .
C18 C17 H17 119.5 . .
C16 C17 H17 119.5 . .
C13 C18 C17 123(4) . .
C13 C18 H18 118.6 . .
C17 C18 H18 118.6 . .
C20 C19 N3 122(6) . .
C20 C19 H19A 106.7 . .
N3 C19 H19A 106.7 . .
C20 C19 H19B 106.7 . .
N3 C19 H19B 106.7 . .
H19A C19 H19B 106.6 . .
C22 C20 C19 115(6) . .
C22 C20 C21 115(5) . .
C19 C20 C21 108(5) . .
C22 C20 H20 106.1 . .
C19 C20 H20 106.1 . .
C21 C20 H20 106.1 . .
C20 C21 H21A 109.5 . .
C20 C21 H21B 109.5 . .
H21A C21 H21B 109.5 . .
C20 C21 H21C 109.5 . .
H21A C21 H21C 109.5 . .
H21B C21 H21C 109.5 . .
C20 C22 C23 125(6) . .
C20 C22 C27 124(6) . .
C23 C22 C27 110(5) . .
C24 C23 C22 127(6) . .
C24 C23 H23 116.5 . .
C22 C23 H23 116.5 . .
C23 C24 C25 118(6) . .
C23 C24 H24 121.1 . .
C25 C24 H24 121.1 . .
C26 C25 C24 119(5) . .
C26 C25 H25 120.6 . .
C24 C25 H25 120.6 . .
C27 C26 C25 120(6) . .
C27 C26 H26 120.0 . .
C25 C26 H26 120.0 . .
C26 C27 C22 125(6) . .
C26 C27 H27 117.4 . .
C22 C27 H27 117.4 . .
N4 C28 C29 111(5) . .
N4 C28 H28A 109.5 . .
C29 C28 H28A 109.5 . .
N4 C28 H28B 109.5 . .
C29 C28 H28B 109.5 . .
H28A C28 H28B 108.1 . .
C31 C29 C30 122(5) . .
C31 C29 C28 111(5) . .
C30 C29 C28 104(4) . .
C31 C29 H29 106.2 . .
C30 C29 H29 106.2 . .
C28 C29 H29 106.2 . .
C29 C31 C36 117(5) . .
C29 C31 C32 121(5) . .
C36 C31 C32 122(5) . .
C31 C32 C33 116(5) . .
C31 C32 H32 122.2 . .
C33 C32 H32 122.2 . .
C34 C33 C32 123(5) . .
C34 C33 H33 118.4 . .
C32 C33 H33 118.4 . .
C33 C34 C35 119(5) . .
C33 C34 H34 120.5 . .
C35 C34 H34 120.5 . .
C34 C35 C36 119(5) . .
C34 C35 H35 120.5 . .
C36 C35 H35 120.5 . .
C31 C36 C35 120(5) . .
C31 C36 H36 120.0 . .
C35 C36 H36 120.0 . .
C38 C37 N5 118(5) . .
C38 C37 H37A 107.8 . .
N5 C37 H37A 107.8 . .
C38 C37 H37B 107.8 . .
N5 C37 H37B 107.8 . .
H37A C37 H37B 107.1 . .
C37 C38 C39 119(4) . .
C37 C38 C40 114(4) . .
C39 C38 C40 110(4) . .
C37 C38 H38 104.0 . .
C39 C38 H38 104.0 . .
C40 C38 H38 104.0 . .
C38 C39 H39A 109.5 . .
C38 C39 H39B 109.5 . .
H39A C39 H39B 109.5 . .
C38 C39 H39C 109.5 . .
H39A C39 H39C 109.5 . .
H39B C39 H39C 109.5 . .
C41 C40 C45 121(5) . .
C41 C40 C38 125(5) . .
C45 C40 C38 114(4) . .
C40 C41 C42 126(5) . .
C40 C41 H41 117.1 . .
C42 C41 H41 117.1 . .
C43 C42 C41 116(4) . .
C43 C42 H42 122.0 . .
C41 C42 H42 122.0 . .
C42 C43 C44 113(5) . .
C42 C43 H43 123.6 . .
C44 C43 H43 123.6 . .
C43 C44 C45 127(5) . .
C43 C44 H44 116.5 . .
C45 C44 H44 116.5 . .
C40 C45 C44 115(5) . .
C40 C45 H45 122.4 . .
C44 C45 H45 122.4 . .
C47 C46 N6 111(4) . .
C47 C46 H46A 109.5 . .
N6 C46 H46A 109.5 . .
C47 C46 H46B 109.5 . .
N6 C46 H46B 109.5 . .
H46A C46 H46B 108.0 . .
C46 C47 C49 120(4) . .
C46 C47 C48 109(4) . .
C49 C47 C48 110(3) . .
C46 C47 H47 105.7 . .
C49 C47 H47 105.7 . .
C48 C47 H47 105.7 . .
C47 C48 H48A 109.5 . .
C47 C48 H48B 109.5 . .
H48A C48 H48B 109.5 . .
C47 C48 H48C 109.5 . .
H48A C48 H48C 109.5 . .
H48B C48 H48C 109.5 . .
C50 C49 C54 120(4) . .
C50 C49 C47 121(4) . .
C54 C49 C47 119(3) . .
C51 C50 C49 126(4) . .
C51 C50 H50 116.8 . .
C49 C50 H50 116.8 . .
C50 C51 C52 112(4) . .
C50 C51 H51 124.0 . .
C52 C51 H51 124.0 . .
C51 C52 C53 125(4) . .
C51 C52 H52 117.7 . .
C53 C52 H52 117.7 . .
C54 C53 C52 123(4) . .
C54 C53 H53 118.7 . .
C52 C53 H53 118.7 . .
C53 C54 C49 114(4) . .
C53 C54 H54 123.0 . .
C49 C54 H54 123.0 . .
N7 C55 C56 108(5) . .
N7 C55 H55A 110.2 . .
C56 C55 H55A 110.2 . .
N7 C55 H55B 110.2 . .
C56 C55 H55B 110.2 . .
H55A C55 H55B 108.5 . .
C57 C56 C58 116(5) . .
C57 C56 C55 118(5) . .
C58 C56 C55 108(5) . .
C57 C56 H56 104.7 . .
C58 C56 H56 104.7 . .
C55 C56 H56 104.7 . .
C56 C57 H57A 109.5 . .
C56 C57 H57B 109.5 . .
H57A C57 H57B 109.5 . .
C56 C57 H57C 109.5 . .
H57A C57 H57C 109.5 . .
H57B C57 H57C 109.5 . .
C59 C58 C63 111(5) . .
C59 C58 C56 123(4) . .
C63 C58 C56 125(5) . .
C58 C59 C60 122(5) . .
C58 C59 H59 119.2 . .
C60 C59 H59 119.2 . .
C59 C60 C61 128(5) . .
C59 C60 H60 115.8 . .
C61 C60 H60 115.8 . .
C62 C61 C60 108(5) . .
C62 C61 H61 126.0 . .
C60 C61 H61 126.0 . .
C63 C62 C61 121(5) . .
C63 C62 H62 119.3 . .
C61 C62 H62 119.3 . .
C58 C63 C62 129(5) . .
C58 C63 H63 115.7 . .
C62 C63 H63 115.7 . .
N8 C64 C65 106(4) . .
N8 C64 H64A 110.6 . .
C65 C64 H64A 110.6 . .
N8 C64 H64B 110.6 . .
C65 C64 H64B 110.6 . .
H64A C64 H64B 108.7 . .
C67 C65 C66 113(4) . .
C67 C65 C64 120(4) . .
C66 C65 C64 102(4) . .
C67 C65 H65 106.9 . .
C66 C65 H65 106.9 . .
C64 C65 H65 106.9 . .
C65 C66 H66A 109.5 . .
C65 C66 H66B 109.5 . .
H66A C66 H66B 109.5 . .
C65 C66 H66C 109.5 . .
H66A C66 H66C 109.5 . .
H66B C66 H66C 109.5 . .
C65 C67 C72 121(5) . .
C65 C67 C68 119(4) . .
C72 C67 C68 118(4) . .
C69 C68 C67 122(5) . .
C69 C68 H68 118.9 . .
C67 C68 H68 118.9 . .
C70 C69 C68 116(5) . .
C70 C69 H69 122.2 . .
C68 C69 H69 122.2 . .
C69 C70 C71 124(4) . .
C69 C70 H70 118.0 . .
C71 C70 H70 118.0 . .
C72 C71 C70 115(5) . .
C72 C71 H71 122.5 . .
C70 C71 H71 122.5 . .
C71 C72 C67 123(5) . .
C71 C72 H72 118.4 . .
C67 C72 H72 118.4 . .
N9 C73 C74 119(5) . .
N9 C73 H73A 107.7 . .
C74 C73 H73A 107.7 . .
N9 C73 H73B 107.7 . .
C74 C73 H73B 107.7 . .
H73A C73 H73B 107.1 . .
C75 C74 C76 124(5) . .
C75 C74 C73 115(5) . .
C76 C74 C73 110(5) . .
C74 C75 H75A 109.5 . .
C74 C75 H75B 109.5 . .
H75A C75 H75B 109.5 . .
C74 C75 H75C 109.5 . .
H75A C75 H75C 109.5 . .
H75B C75 H75C 109.5 . .
C77 C76 C81 126(5) . .
C77 C76 C74 122(5) . .
C81 C76 C74 111(4) . .
C76 C77 C78 119(5) . .
C76 C77 H77 120.5 . .
C78 C77 H77 120.5 . .
C79 C78 C77 120(5) . .
C79 C78 H78 119.9 . .
C77 C78 H78 119.9 . .
C78 C79 C80 115(5) . .
C78 C79 H79 122.5 . .
C80 C79 H79 122.5 . .
C81 C80 C79 130(5) . .
C81 C80 H80 115.2 . .
C79 C80 H80 115.2 . .
C76 C81 C80 110(5) . .
C76 C81 H81 125.0 . .
C80 C81 H81 125.0 . .
C83 C82 N10 103(6) . .
C83 C82 H82A 111.1 . .
N10 C82 H82A 111.1 . .
C83 C82 H82B 111.1 . .
N10 C82 H82B 111.1 . .
H82A C82 H82B 109.1 . .
C82 C83 C84 116(6) . .
C82 C83 C85 97(5) . .
C84 C83 C85 109(5) . .
C82 C83 H83 111.1 . .
C84 C83 H83 111.1 . .
C85 C83 H83 111.1 . .
C83 C84 H84A 109.5 . .
C83 C84 H84B 109.5 . .
H84A C84 H84B 109.5 . .
C83 C84 H84C 109.5 . .
H84A C84 H84C 109.5 . .
H84B C84 H84C 109.5 . .
C86 C85 C90 124(6) . .
C86 C85 C83 112(4) . .
C90 C85 C83 122(5) . .
C85 C86 C87 119(6) . .
C85 C86 H86 120.7 . .
C87 C86 H86 120.7 . .
C88 C87 C86 119(6) . .
C88 C87 H87 120.3 . .
C86 C87 H87 120.3 . .
C87 C88 C89 121(6) . .
C87 C88 H88 119.7 . .
C89 C88 H88 119.7 . .
C90 C89 C88 117(5) . .
C90 C89 H89 121.4 . .
C88 C89 H89 121.4 . .
C89 C90 C85 118(6) . .
C89 C90 H90 120.8 . .
C85 C90 H90 120.8 . .
C92 C91 N11 117(5) . .
C92 C91 H91A 107.9 . .
N11 C91 H91A 107.9 . .
C92 C91 H91B 107.9 . .
N11 C91 H91B 107.9 . .
H91A C91 H91B 107.2 . .
C94 C92 C91 120(6) . .
C94 C92 C93 112(5) . .
C91 C92 C93 118(6) . .
C94 C92 H92 100.8 . .
C91 C92 H92 100.8 . .
C93 C92 H92 100.8 . .
C92 C93 H93A 109.5 . .
C92 C93 H93B 109.5 . .
H93A C93 H93B 109.5 . .
C92 C93 H93C 109.5 . .
H93A C93 H93C 109.5 . .
H93B C93 H93C 109.5 . .
C95 C94 C92 128(5) . .
C95 C94 C99 113(4) . .
C92 C94 C99 119(4) . .
C94 C95 C96 127(6) . .
C94 C95 H95 116.3 . .
C96 C95 H95 116.3 . .
C95 C96 C97 123(6) . .
C95 C96 H96 118.4 . .
C97 C96 H96 118.4 . .
C98 C97 C96 111(5) . .
C98 C97 H97 124.4 . .
C96 C97 H97 124.4 . .
C99 C98 C97 141(6) . .
C99 C98 H98 109.3 . .
C97 C98 H98 109.3 . .
C98 C99 C94 103(4) . .
C98 C99 H99 128.3 . .
C94 C99 H99 128.3 . .
N12 C100 C101 116(4) . .
N12 C100 H10C 108.2 . .
C101 C100 H10C 108.2 . .
N12 C100 H10D 108.2 . .
C101 C100 H10D 108.2 . .
H10C C100 H10D 107.4 . .
C103 C101 C102 116(5) . .
C103 C101 C100 110(4) . .
C102 C101 C100 110(5) . .
C103 C101 H101 106.9 . .
C102 C101 H101 106.9 . .
C100 C101 H101 106.9 . .
C101 C102 H10E 109.5 . .
C101 C102 H10F 109.5 . .
H10E C102 H10F 109.5 . .
C101 C102 H10G 109.5 . .
H10E C102 H10G 109.5 . .
H10F C102 H10G 109.5 . .
C108 C103 C104 119(5) . .
C108 C103 C101 118(5) . .
C104 C103 C101 122(4) . .
C105 C104 C103 125(5) . .
C105 C104 H104 117.7 . .
C103 C104 H104 117.7 . .
C104 C105 C106 118(5) . .
C104 C105 H105 120.8 . .
C106 C105 H105 120.8 . .
C105 C106 C107 117(5) . .
C105 C106 H106 121.7 . .
C107 C106 H106 121.7 . .
C108 C107 C106 125(5) . .
C108 C107 H107 117.4 . .
C106 C107 H107 117.4 . .
C107 C108 C103 116(5) . .
C107 C108 H108 122.1 . .
C103 C108 H108 122.1 . .

loop_
_geom_bond_atom_site_label_1
_geom_bond_atom_site_label_2
_geom_bond_distance
_geom_bond_site_symmetry_2
Pb1 I3 2.98(3) .
Pb1 I1 3.090(4) .
Pb1 I2 3.159(3) .
Pb1 I3A 3.179(3) .
Pb1 I8A 3.199(3) 1_455
Pb1 I4 3.228(3) .
Pb1 I8 3.27(3) 1_455
Pb1 I5 3.290(4) .
Pb2 I7 3.00(3) .
Pb2 I8 3.07(3) .
Pb2 I6 3.112(6) .
Pb2 I6A 3.113(17) .
Pb2 I8A 3.160(3) .
Pb2 I7A 3.186(3) .
Pb2 I17 3.217(3) 1_655
Pb2 I2 3.218(3) .
Pb2 I26 3.243(4) .
Pb3 I9A 3.07(6) .
Pb3 I9 3.078(4) .
Pb3 I12 3.184(3) .
Pb3 I11 3.189(4) .
Pb3 I10A 3.195(3) .
Pb3 I11A 3.20(6) .
Pb3 I10 3.20(2) .
Pb3 I3A 3.210(4) .
Pb3 I34A 3.30(3) .
Pb3 I34 3.302(8) .
Pb3 I3 3.42(2) .
Pb4 I20 3.02(2) 1_565
Pb4 I13 3.099(3) .
Pb4 I7A 3.171(3) .
Pb4 I20A 3.189(3) 1_565
Pb4 I12 3.201(3) 1_655
Pb4 I10A 3.208(3) .
Pb4 I10 3.22(2) .
Pb4 I37A 3.28(7) .
Pb4 I37 3.299(4) .
Pb4 I7 3.33(3) .
Pb5 I16 3.12(2) .
Pb5 I11 3.138(4) 1_545
Pb5 I11A 3.14(6) 1_545
Pb5 I14 3.174(4) .
Pb5 I16A 3.176(3) .
Pb5 I15A 3.204(5) .
Pb5 I18 3.206(3) .
Pb5 I15 3.26(4) .
Pb5 I17 3.267(3) .
Pb6 I15 3.04(4) .
Pb6 I19 3.151(4) .
Pb6 I19A 3.172(14) .
Pb6 I4 3.180(4) .
Pb6 I16A 3.189(3) 1_655
Pb6 I20A 3.206(3) .
Pb6 I15A 3.220(5) .
Pb6 I21 3.221(3) .
Pb6 I16 3.25(2) 1_655
Pb6 I20 3.33(2) .
Pb7 I24 3.09(5) .
Pb7 I42A 3.144(4) 1_545
Pb7 I22 3.148(5) .
Pb7 I23A 3.183(3) .
Pb7 I28 3.20(4) 1_455
Pb7 I28A 3.205(4) 1_455
Pb7 I5 3.218(4) .
Pb7 I23 3.22(5) .
Pb7 I24A 3.246(4) .
Pb7 I42 3.26(5) 1_545
Pb7 I22A 3.35(10) .
Pb8 I25 3.111(4) .
Pb8 I27A 3.178(4) .
Pb8 I23A 3.179(3) .
Pb8 I23 3.18(5) .
Pb8 I28 3.20(4) .
Pb8 I25A 3.199(18) .
Pb8 I28A 3.212(4) .
Pb8 I29A 3.213(4) .
Pb8 I26 3.228(4) .
Pb8 I29 3.24(6) .
Pb8 I27 3.33(6) .
Pb9 I30 3.115(4) .
Pb9 I33A 3.154(4) .
Pb9 I30A 3.17(5) .
Pb9 I32 3.179(4) .
Pb9 I33 3.20(4) .
Pb9 I24A 3.212(4) .
Pb9 I31 3.234(4) .
Pb9 I34 3.239(8) .
Pb9 I34A 3.26(3) .
Pb10 I36 2.96(3) .
Pb10 I27 3.07(6) .
Pb10 I33 3.11(4) 1_655
Pb10 I35 3.120(4) .
Pb10 I35A 3.122(15) .
Pb10 I31 3.152(4) .
Pb10 I33A 3.198(4) 1_655
Pb10 I36A 3.200(4) .
Pb10 I27A 3.227(4) .
Pb10 I37 3.270(4) .
Pb10 I37A 3.35(7) .
Pb11 I38 3.072(3) .
Pb11 I29A 3.182(4) 1_465
Pb11 I32 3.188(4) .
Pb11 I29 3.19(6) 1_465
Pb11 I40 3.199(3) .
Pb11 I39 3.199(4) .
Pb11 I39A 3.21(3) .
Pb11 I18 3.322(3) 1_565
Pb12 I42 3.04(6) .
Pb12 I41A 3.05(6) .
Pb12 I41 3.079(7) .
Pb12 I40 3.179(3) 1_655
Pb12 I39 3.191(4) .
Pb12 I36A 3.195(4) .
Pb12 I42A 3.201(4) .
Pb12 I39A 3.21(3) .
Pb12 I21 3.293(3) 1_565
Pb12 I36 3.40(3) .
I3 I3A 1.55(2) .
I3 I8A 3.05(2) 1_455
I7 I7A 1.54(2) .
I8 I8A 1.49(3) .
I8 Pb1 3.27(3) 1_655
I8A I3 3.05(2) 1_655
I8A Pb1 3.200(3) 1_655
I9 I9A 0.85(8) .
I10 I10A 1.48(3) .
I11 I11A 1.52(6) .
I11 Pb5 3.138(4) 1_565
I11A Pb5 3.14(6) 1_565
I12 Pb4 3.201(3) 1_455
I16 I16A 1.56(3) .
I16 Pb6 3.25(2) 1_455
I16A Pb6 3.189(3) 1_455
I17 Pb2 3.217(3) 1_455
I18 Pb11 3.322(3) 1_545
I19 I19A 0.893(16) .
I20 I20A 1.35(2) .
I20 Pb4 3.02(2) 1_545
I20A Pb4 3.189(3) 1_545
I21 Pb12 3.293(3) 1_545
I23 I23A 1.54(6) .
I24 I24A 1.40(6) .
I25 I25A 0.83(2) .
I27 I27A 1.33(7) .
I28 Pb7 3.20(4) 1_655
I28A Pb7 3.205(4) 1_655
I29 I29A 1.62(5) .
I29 Pb11 3.19(6) 1_645
I29A Pb11 3.181(4) 1_645
I30 I30A 0.93(6) .
I33 I33A 1.48(4) .
I33 Pb10 3.11(4) 1_455
I33A Pb10 3.198(4) 1_455
I35 I35A 0.852(15) .
I36 I36A 1.35(3) .
I39 I39A 1.55(3) .
I40 Pb12 3.179(3) 1_455
I42 I42A 1.51(6) .
I42 Pb7 3.26(5) 1_565
I42A Pb7 3.144(4) 1_565
N1 C1 1.13(9) .
N2 C10 1.38(6) .
N2 H2A 0.8900 .
N2 H2B 0.8900 .
N2 H2C 0.8900 .
N3 C19 1.39(7) .
N4 C28 1.53(2) .
N5 C37 1.49(7) .
N6 C46 1.48(6) .
N6 H6A 0.8600 .
N6 H6B 0.8600 .
N7 C55 1.50(8) .
N8 C64 1.48(7) .
N8 H8A 0.8900 .
N8 H8B 0.8900 .
N8 H8C 0.8900 .
N9 C73 1.45(8) .
N10 C82 1.47(8) .
N11 C91 1.56(7) .
N11 H11A 0.8900 .
N11 H11B 0.8900 .
N11 H11C 0.8900 .
N12 C100 1.43(6) .
N12 H12A 0.8900 .
N12 H12B 0.8900 .
N12 H12F 0.8900 .
N13 C109 1.30(9) .
N14 C110 1.44(8) .
N15 C111 1.51(12) .
N16 C112 1.08(12) .
N17 C113 1.49(10) .
N19 C115 1.48(10) .
C1 C2 1.40(8) .
C1 H1D 0.9700 .
C1 H1E 0.9700 .
C2 C4 1.46(7) .
C2 C3 1.74(8) .
C3 H3C 0.9600 .
C3 H3D 0.9600 .
C3 H3E 0.9600 .
C4 C9 1.37(7) .
C4 C5 1.41(7) .
C5 C6 1.37(7) .
C5 H5 0.9300 .
C6 C7 1.33(7) .
C6 H6 0.9300 .
C7 C8 1.43(7) .
C7 H7 0.9300 .
C8 C9 1.53(7) .
C8 H8 0.9300 .
C9 H9 0.9300 .
C10 C11 1.49(6) .
C10 H10A 0.9700 .
C10 H10B 0.9700 .
C11 C13 1.45(7) .
C11 C12 1.47(7) .
C11 H11 0.9800 .
C12 H12C 0.9600 .
C12 H12D 0.9600 .
C12 H12E 0.9600 .
C13 C18 1.38(7) .
C13 C14 1.46(6) .
C14 C15 1.34(7) .
C14 H14 0.9300 .
C15 C16 1.48(7) .
C15 H15 0.9300 .
C16 C17 1.41(2) .
C16 H16 0.9300 .
C17 C18 1.39(2) .
C17 H17 0.9300 .
C18 H18 0.9300 .
C19 C20 1.37(7) .
C19 H19A 0.9700 .
C19 H19B 0.9700 .
C20 C22 1.35(7) .
C20 C21 1.46(7) .
C20 H20 0.9800 .
C21 H21A 0.9600 .
C21 H21B 0.9600 .
C21 H21C 0.9600 .
C22 C23 1.45(8) .
C22 C27 1.45(8) .
C23 C24 1.42(2) .
C23 H23 0.9300 .
C24 C25 1.44(8) .
C24 H24 0.9300 .
C25 C26 1.43(8) .
C25 H25 0.9300 .
C26 C27 1.41(2) .
C26 H26 0.9300 .
C27 H27 0.9300 .
C28 C29 1.53(2) .
C28 H28A 0.9700 .
C28 H28B 0.9700 .
C29 C31 1.37(7) .
C29 C30 1.51(7) .
C29 H29 0.9800 .
C31 C36 1.41(7) .
C31 C32 1.43(2) .
C32 C33 1.53(7) .
C32 H32 0.9300 .
C33 C34 1.38(7) .
C33 H33 0.9300 .
C34 C35 1.44(8) .
C34 H34 0.9300 .
C35 C36 1.52(7) .
C35 H35 0.9300 .
C36 H36 0.9300 .
C37 C38 1.45(7) .
C37 H37A 0.9700 .
C37 H37B 0.9700 .
C38 C39 1.46(6) .
C38 C40 1.54(7) .
C38 H38 0.9800 .
C39 H39A 0.9600 .
C39 H39B 0.9600 .
C39 H39C 0.9600 .
C40 C41 1.23(6) .
C40 C45 1.40(7) .
C41 C42 1.52(7) .
C41 H41 0.9300 .
C42 C43 1.42(7) .
C42 H42 0.9300 .
C43 C44 1.42(6) .
C43 H43 0.9300 .
C44 C45 1.44(7) .
C44 H44 0.9300 .
C45 H45 0.9300 .
C46 C47 1.47(6) .
C46 H46A 0.9700 .
C46 H46B 0.9700 .
C47 C49 1.51(6) .
C47 C48 1.64(6) .
C47 H47 0.9800 .
C48 H48A 0.9600 .
C48 H48B 0.9600 .
C48 H48C 0.9600 .
C49 C50 1.42(2) .
C49 C54 1.43(6) .
C50 C51 1.37(2) .
C50 H50 0.9300 .
C51 C52 1.39(2) .
C51 H51 0.9300 .
C52 C53 1.40(2) .
C52 H52 0.9300 .
C53 C54 1.39(6) .
C53 H53 0.9300 .
C54 H54 0.9300 .
C55 C56 1.55(8) .
C55 H55A 0.9700 .
C55 H55B 0.9700 .
C56 C57 1.42(7) .
C56 C58 1.47(7) .
C56 H56 0.9800 .
C57 H57A 0.9600 .
C57 H57B 0.9600 .
C57 H57C 0.9600 .
C58 C59 1.34(2) .
C58 C63 1.37(2) .
C59 C60 1.41(2) .
C59 H59 0.9300 .
C60 C61 1.43(7) .
C60 H60 0.9300 .
C61 C62 1.41(2) .
C61 H61 0.9300 .
C62 C63 1.40(7) .
C62 H62 0.9300 .
C63 H63 0.9300 .
C64 C65 1.62(7) .
C64 H64A 0.9700 .
C64 H64B 0.9700 .
C65 C67 1.43(7) .
C65 C66 1.55(6) .
C65 H65 0.9800 .
C66 H66A 0.9600 .
C66 H66B 0.9600 .
C66 H66C 0.9600 .
C67 C72 1.43(7) .
C67 C68 1.45(7) .
C68 C69 1.43(6) .
C68 H68 0.9300 .
C69 C70 1.41(7) .
C69 H69 0.9300 .
C70 C71 1.52(7) .
C70 H70 0.9300 .
C71 C72 1.39(6) .
C71 H71 0.9300 .
C72 H72 0.9300 .
C73 C74 1.52(2) .
C73 H73A 0.9700 .
C73 H73B 0.9700 .
C74 C75 1.38(8) .
C74 C76 1.50(8) .
C75 H75A 0.9600 .
C75 H75B 0.9600 .
C75 H75C 0.9600 .
C76 C77 1.40(2) .
C76 C81 1.41(2) .
C77 C78 1.41(2) .
C77 H77 0.9300 .
C78 C79 1.41(2) .
C78 H78 0.9300 .
C79 C80 1.41(2) .
C79 H79 0.9300 .
C80 C81 1.41(2) .
C80 H80 0.9300 .
C81 H81 0.9300 .
C82 C83 1.46(9) .
C82 H82A 0.9700 .
C82 H82B 0.9700 .
C83 C84 1.52(2) .
C83 C85 1.60(9) .
C83 H83 0.9800 .
C84 H84A 0.9600 .
C84 H84B 0.9600 .
C84 H84C 0.9600 .
C85 C86 1.408(18) .
C85 C90 1.42(2) .
C86 C87 1.41(2) .
C86 H86 0.9300 .
C87 C88 1.41(2) .
C87 H87 0.9300 .
C88 C89 1.52(8) .
C88 H88 0.9300 .
C89 C90 1.41(2) .
C89 H89 0.9300 .
C90 H90 0.9300 .
C91 C92 1.44(8) .
C91 H91A 0.9700 .
C91 H91B 0.9700 .
C92 C94 1.44(8) .
C92 C93 1.50(8) .
C92 H92 0.9800 .
C93 H93A 0.9600 .
C93 H93B 0.9600 .
C93 H93C 0.9600 .
C94 C95 1.396(14) .
C94 C99 1.888(18) .
C95 C96 1.404(18) .
C95 H95 0.9300 .
C96 C97 1.47(8) .
C96 H96 0.9300 .
C97 C98 1.402(17) .
C97 H97 0.9300 .
C98 C99 1.37(2) .
C98 H98 0.9300 .
C99 H99 0.9300 .
C100 C101 1.56(7) .
C100 H10C 0.9700 .
C100 H10D 0.9700 .
C101 C103 1.46(7) .
C101 C102 1.50(7) .
C101 H101 0.9800 .
C102 H10E 0.9600 .
C102 H10F 0.9600 .
C102 H10G 0.9600 .
C103 C108 1.41(2) .
C103 C104 1.43(7) .
C104 C105 1.35(7) .
C104 H104 0.9300 .
C105 C106 1.41(2) .
C105 H105 0.9300 .
C106 C107 1.46(7) .
C106 H106 0.9300 .
C107 C108 1.37(2) .
C107 H107 0.9300 .
C108 H108 0.9300 .

loop_
_geom_hbond_atom_site_label_D
_geom_hbond_atom_site_label_H
_geom_hbond_atom_site_label_A
_geom_hbond_site_symmetry_A
_geom_hbond_distance_DA
_geom_hbond_distance_DH
_geom_hbond_distance_HA
_geom_hbond_angle_DHA
_geom_hbond_publ_flag
N6 H6B I16 1_655 2.96(6) 0.860 2.263 138.2 no
N8 H8A I23 . 2.85(8) 0.890 2.593 97.7 no
N8 H8C I23 . 2.85(8) 0.890 2.373 113.9 no
N11 H11A I35a 1_446 3.43(6) 0.890 2.670 144.0 no
N11 H11C I36 1_446 3.09(5) 0.890 2.374 138.2 no
N12 H12A I35 1_546 3.53(3) 0.890 2.664 163.7 no

loop_
_geom_torsion_atom_site_label_1
_geom_torsion_atom_site_label_2
_geom_torsion_atom_site_label_3
_geom_torsion_atom_site_label_4
_geom_torsion
_geom_torsion_site_symmetry_1
_geom_torsion_site_symmetry_4
I8A I3 I3A Pb1 -2(2) 1_455 .
Pb3 I3 I3A Pb1 173.6(5) . .
Pb1 I3 I3A Pb3 -173.6(5) . .
I8A I3 I3A Pb3 -175(2) 1_455 .
Pb2 I7 I7A Pb4 175.1(5) . .
Pb4 I7 I7A Pb2 -175.1(5) . .
Pb2 I8 I8A I3 176.8(11) . 1_655
Pb1 I8 I8A I3 0.6(15) 1_655 1_655
Pb1 I8 I8A Pb2 -176.2(5) 1_655 .
Pb2 I8 I8A Pb1 176.2(5) . 1_655
Pb4 I10 I10A Pb3 -174.1(5) . .
Pb3 I10 I10A Pb4 174.1(5) . .
Pb3 I11 I11A Pb5 -176.9(10) . 1_565
Pb5 I11 I11A Pb3 176.9(10) 1_565 .
Pb6 I16 I16A Pb5 -178.9(5) 1_455 .
Pb5 I16 I16A Pb6 178.9(5) . 1_455
Pb6 I20 I20A Pb4 177.0(4) . 1_545
Pb4 I20 I20A Pb6 -177.0(4) 1_545 .
Pb7 I23 I23A Pb8 178.7(10) . .
Pb8 I23 I23A Pb7 -178.7(10) . .
Pb7 I24 I24A Pb9 177.8(10) . .
Pb10 I27 I27A Pb8 176.2(13) . .
Pb8 I27 I27A Pb10 -176.2(13) . .
Pb8 I29 I29A Pb11 177.8(10) . 1_645
Pb11 I29 I29A Pb8 -177.8(10) 1_645 .
Pb10 I33 I33A Pb9 -178.0(9) 1_455 .
Pb9 I33 I33A Pb10 178.0(9) . 1_455
Pb10 I36 I36A Pb12 -174.9(6) . .
Pb12 I36 I36A Pb10 174.9(6) . .
Pb12 I39 I39A Pb11 -173.9(5) . .
Pb11 I39 I39A Pb12 173.9(5) . .
Pb12 I42 I42A Pb7 175.9(12) . 1_565
Pb7 I42 I42A Pb12 -175.9(12) 1_565 .
N1 C1 C2 C4 70(10) . .
N1 C1 C2 C3 -167(8) . .
C1 C2 C4 C9 -115(6) . .
C3 C2 C4 C9 115(6) . .
C1 C2 C4 C5 72(8) . .
C3 C2 C4 C5 -58(7) . .
C9 C4 C5 C6 13(8) . .
C2 C4 C5 C6 -174(5) . .
C4 C5 C6 C7 -8(9) . .
C5 C6 C7 C8 -3(9) . .
C6 C7 C8 C9 7(8) . .
C5 C4 C9 C8 -9(8) . .
C2 C4 C9 C8 178(5) . .
C7 C8 C9 C4 -1(8) . .
N2 C10 C11 C13 49(6) . .
N2 C10 C11 C12 -168(4) . .
C12 C11 C13 C18 122(6) . .
C10 C11 C13 C18 -96(6) . .
C12 C11 C13 C14 -62(6) . .
C10 C11 C13 C14 80(6) . .
C18 C13 C14 C15 -11(7) . .
C11 C13 C14 C15 172(4) . .
C13 C14 C15 C16 11(7) . .
C14 C15 C16 C17 -4(7) . .
C15 C16 C17 C18 -2(6) . .
C11 C13 C18 C17 -179(4) . .
C14 C13 C18 C17 5(7) . .
C16 C17 C18 C13 2(7) . .
N3 C19 C20 C22 -177(6) . .
N3 C19 C20 C21 -47(8) . .
C19 C20 C22 C23 -125(7) . .
C21 C20 C22 C23 109(7) . .
C19 C20 C22 C27 61(8) . .
C21 C20 C22 C27 -65(8) . .
C20 C22 C23 C24 178(6) . .
C27 C22 C23 C24 -8(8) . .
C22 C23 C24 C25 1(9) . .
C23 C24 C25 C26 6(8) . .
C24 C25 C26 C27 -5(8) . .
C25 C26 C27 C22 -3(9) . .
C20 C22 C27 C26 -177(6) . .
C23 C22 C27 C26 8(8) . .
N4 C28 C29 C31 173(6) . .
N4 C28 C29 C30 -54(7) . .
C30 C29 C31 C36 164(6) . .
C28 C29 C31 C36 -73(8) . .
C30 C29 C31 C32 -23(9) . .
C28 C29 C31 C32 100(7) . .
C29 C31 C32 C33 174(6) . .
C36 C31 C32 C33 -13(9) . .
C31 C32 C33 C34 13(9) . .
C32 C33 C34 C35 -9(9) . .
C33 C34 C35 C36 5(9) . .
C29 C31 C36 C35 -176(5) . .
C32 C31 C36 C35 10(10) . .
C34 C35 C36 C31 -6(9) . .
N5 C37 C38 C39 -67(6) . .
N5 C37 C38 C40 161(4) . .
C37 C38 C40 C41 -104(6) . .
C39 C38 C40 C41 119(6) . .
C37 C38 C40 C45 76(5) . .
C39 C38 C40 C45 -60(6) . .
C45 C40 C41 C42 -10(8) . .
C38 C40 C41 C42 170(4) . .
C40 C41 C42 C43 17(8) . .
C41 C42 C43 C44 -15(6) . .
C42 C43 C44 C45 11(7) . .
C41 C40 C45 C44 3(7) . .
C38 C40 C45 C44 -177(4) . .
C43 C44 C45 C40 -4(7) . .
N6 C46 C47 C49 57(5) . .
N6 C46 C47 C48 -175(4) . .
C46 C47 C49 C50 73(5) . .
C48 C47 C49 C50 -55(5) . .
C46 C47 C49 C54 -106(5) . .
C48 C47 C49 C54 127(4) . .
C54 C49 C50 C51 -3(7) . .
C47 C49 C50 C51 179(4) . .
C49 C50 C51 C52 2(6) . .
C50 C51 C52 C53 -4(6) . .
C51 C52 C53 C54 9(7) . .
C52 C53 C54 C49 -9(6) . .
C50 C49 C54 C53 7(6) . .
C47 C49 C54 C53 -175(4) . .
N7 C55 C56 C57 -72(7) . .
N7 C55 C56 C58 155(5) . .
C57 C56 C58 C59 117(6) . .
C55 C56 C58 C59 -109(6) . .
C57 C56 C58 C63 -51(8) . .
C55 C56 C58 C63 84(7) . .
C63 C58 C59 C60 -10(8) . .
C56 C58 C59 C60 -179(5) . .
C58 C59 C60 C61 9(10) . .
C59 C60 C61 C62 -6(8) . .
C60 C61 C62 C63 4(8) . .
C59 C58 C63 C62 10(9) . .
C56 C58 C63 C62 179(6) . .
C61 C62 C63 C58 -8(10) . .
N8 C64 C65 C67 65(6) . .
N8 C64 C65 C66 -168(4) . .
C66 C65 C67 C72 132(5) . .
C64 C65 C67 C72 -107(6) . .
C66 C65 C67 C68 -63(6) . .
C64 C65 C67 C68 58(7) . .
C65 C67 C68 C69 179(4) . .
C72 C67 C68 C69 -16(7) . .
C67 C68 C69 C70 5(7) . .
C68 C69 C70 C71 7(7) . .
C69 C70 C71 C72 -8(7) . .
C70 C71 C72 C67 -4(7) . .
C65 C67 C72 C71 180(5) . .
C68 C67 C72 C71 15(7) . .
N9 C73 C74 C75 -32(8) . .
N9 C73 C74 C76 -178(5) . .
C75 C74 C76 C77 -74(8) . .
C73 C74 C76 C77 69(7) . .
C75 C74 C76 C81 95(7) . .
C73 C74 C76 C81 -122(6) . .
C81 C76 C77 C78 8(10) . .
C74 C76 C77 C78 177(5) . .
C76 C77 C78 C79 -6(9) . .
C77 C78 C79 C80 2(9) . .
C78 C79 C80 C81 0(10) . .
C77 C76 C81 C80 -6(9) . .
C74 C76 C81 C80 -175(5) . .
C79 C80 C81 C76 2(9) . .
N10 C82 C83 C84 -74(7) . .
N10 C82 C83 C85 170(4) . .
C82 C83 C85 C86 -85(7) . .
C84 C83 C85 C86 154(6) . .
C82 C83 C85 C90 112(7) . .
C84 C83 C85 C90 -9(9) . .
C90 C85 C86 C87 -13(11) . .
C83 C85 C86 C87 -175(6) . .
C85 C86 C87 C88 10(10) . .
C86 C87 C88 C89 0(10) . .
C87 C88 C89 C90 -9(10) . .
C88 C89 C90 C85 7(10) . .
C86 C85 C90 C89 4(11) . .
C83 C85 C90 C89 164(6) . .
N11 C91 C92 C94 -49(9) . .
N11 C91 C92 C93 94(7) . .
C91 C92 C94 C95 -88(9) . .
C93 C92 C94 C95 128(7) . .
C91 C92 C94 C99 88(7) . .
C93 C92 C94 C99 -56(7) . .
C92 C94 C95 C96 173(6) . .
C99 C94 C95 C96 -3(9) . .
C94 C95 C96 C97 8(11) . .
C95 C96 C97 C98 -6(9) . .
C96 C97 C98 C99 0(12) . .
C97 C98 C99 C94 3(11) . .
C95 C94 C99 C98 -1(7) . .
C92 C94 C99 C98 -178(6) . .
N12 C100 C101 C103 56(6) . .
N12 C100 C101 C102 -175(5) . .
C102 C101 C103 C108 -48(6) . .
C100 C101 C103 C108 78(6) . .
C102 C101 C103 C104 123(5) . .
C100 C101 C103 C104 -111(5) . .
C108 C103 C104 C105 -3(7) . .
C101 C103 C104 C105 -174(5) . .
C103 C104 C105 C106 2(7) . .
C104 C105 C106 C107 -1(7) . .
C105 C106 C107 C108 -1(7) . .
C106 C107 C108 C103 0(7) . .
C104 C103 C108 C107 1(7) . .
C101 C103 C108 C107 173(4) . .
